data_7720504
loop_
_publ_author_name
'Dubrawski, Zachary'
'A&#xef;ssiou, Samy'
'Jeanneau, Erwann'
'Thieuleux, Chlo&#xe9;'
'Camp, Cl&#xe9;ment'

_publ_section_title
;
 Visible-light driven H<sub>2</sub> reductive elimination unlocks
 reactivity in polyhydrido niobium iridium clusters.
;
_journal_issue 2
_journal_name_full 'Dalton transactions (Cambridge, England : 2003)'
_journal_page_first 620
_journal_page_last 629
_journal_paper_doi 10.1039/d5dt02432c
_journal_volume 55
_journal_year 2026
_chemical_formula_moiety 'C48 H58 Ir3 Nb O, C5 H12'
_chemical_formula_sum 'C53 H70 Ir3 Nb O'
_chemical_formula_weight 1392.700
_space_group_crystal_system monoclinic
_space_group_IT_number 14
_space_group_name_Hall '-P 2ybc'
_space_group_name_H-M_alt 'P 1 21/c 1'
_symmetry_Int_Tables_number 14
_atom_sites_solution_primary dual
_audit_creation_date 2023-11-21
_audit_creation_method
;
Olex2 1.5-ac6-012
(compiled 2023.08.24 svn.re1ec1418 for Rigaku Oxford Diffraction, GUI svn.r6817)
;
_audit_update_record
;
2025-09-11 deposited with the CCDC.	2025-11-20 downloaded from the CCDC.
;
_cell_angle_alpha 90
_cell_angle_beta 106.515(2)
_cell_angle_gamma 90
_cell_formula_units_Z 4
_cell_length_a 16.3515(3)
_cell_length_b 12.1117(2)
_cell_length_c 26.2377(5)
_cell_measurement_reflns_used 35362
_cell_measurement_temperature 100.0(3)
_cell_measurement_theta_max 30.2580
_cell_measurement_theta_min 2.3960
_cell_volume 4981.86(16)
_computing_cell_refinement 'CrysAlisPro 1.171.43.93a (Rigaku OD, 2023)'
_computing_data_collection 'CrysAlisPro system (CCD 43.93a 64-bit (release 17-10-2023))'
_computing_data_reduction 'CrysAlisPro 1.171.43.93a (Rigaku OD, 2023)'
_computing_molecular_graphics 'Olex2 1.5-ac6-012 (Dolomanov et al., 2009)'
_computing_publication_material 'Olex2 1.5-ac6-012 (Dolomanov et al., 2009)'
_computing_structure_refinement 'olex2.refine 1.5-ac6-012 (Bourhis et al., 2015)'
_computing_structure_solution 'SHELXT  (Sheldrick, 2015)'
_diffrn_ambient_environment N~2~
_diffrn_ambient_temperature 100.0(3)
_diffrn_detector 'Hybrid Pixel Array Detector'
_diffrn_detector_area_resol_mean 10.0000
_diffrn_detector_type 'HyPix-Arc 100'
_diffrn_measured_fraction_theta_full 0.9993
_diffrn_measured_fraction_theta_max 0.8625
_diffrn_measurement_details
;
List of Runs (angles in degrees, time in seconds):

  # Type    Start    End  Width  t~exp~   \w     \q     \k     \f   Frames
#--------------------------------------------------------------------------
  1  \w     -5.00  44.00   0.50   10.00    --    8.76 -97.00  36.00   98
  2  \w    -23.00  39.00   0.50   10.00    --   -7.66  57.00  60.00  124
  3  \w    -60.00   8.00   0.50   10.00    --   -7.66 -57.00 120.00  136
  4  \w    -60.00   8.00   0.50   10.00    --   -7.66 -57.00  60.00  136
  5  \w    -60.00   8.00   0.50   10.00    --   -7.66 -57.00  60.00  136
  6  \w    -60.00   8.00   0.50   10.00    --   -7.66 -57.00 120.00  136
  7  \w    -72.00 -40.00   0.50   10.00    --    8.76 -19.00   0.00   64
  8  \w    -72.00 -40.00   0.50   10.00    --    8.76 -19.00  30.00   64
  9  \w     -4.00  46.00   0.50   10.00    --    8.76 -99.00-120.00  100
 10  \w     -7.00  39.00   0.50   10.00    --    8.76  57.00 150.00   92
 11  \w    -72.00 -40.00   0.50   10.00    --    8.76 -19.00 -60.00   64
 12  \w     -7.00  30.00   0.50   10.00    --    8.76  38.00   0.00   74
 13  \w    -72.00 -40.00   0.50   10.00    --    8.76 -19.00-150.00   64
;
_diffrn_measurement_device 'four-circle diffractometer'
_diffrn_measurement_device_type 'XtaLAB Synergy, Dualflex, HyPix-Arc 100'
_diffrn_measurement_method '\w scans'
_diffrn_orient_matrix_type 'CrysAlisPro convention (1999,Acta A55,543-557)'
_diffrn_orient_matrix_UB_11 0.0200193000
_diffrn_orient_matrix_UB_12 -0.0006291000
_diffrn_orient_matrix_UB_13 0.0277829000
_diffrn_orient_matrix_UB_21 -0.0135520000
_diffrn_orient_matrix_UB_22 0.0550370000
_diffrn_orient_matrix_UB_23 0.0019232000
_diffrn_orient_matrix_UB_31 -0.0382513000
_diffrn_orient_matrix_UB_32 -0.0199963000
_diffrn_orient_matrix_UB_33 0.0043868000
_diffrn_radiation_monochromator mirror
_diffrn_radiation_probe x-ray
_diffrn_radiation_type 'Mo K\a'
_diffrn_radiation_wavelength 0.71073
_diffrn_reflns_av_R_equivalents 0.0628
_diffrn_reflns_av_unetI/netI 0.0466
_diffrn_reflns_Laue_measured_fraction_full 0.9993
_diffrn_reflns_Laue_measured_fraction_max 0.8625
_diffrn_reflns_limit_h_max 21
_diffrn_reflns_limit_h_min -22
_diffrn_reflns_limit_k_max 15
_diffrn_reflns_limit_k_min -16
_diffrn_reflns_limit_l_max 35
_diffrn_reflns_limit_l_min -36
_diffrn_reflns_number 89765
_diffrn_reflns_point_group_measured_fraction_full 0.9993
_diffrn_reflns_point_group_measured_fraction_max 0.8625
_diffrn_reflns_theta_full 25.2417
_diffrn_reflns_theta_max 30.39
_diffrn_reflns_theta_min 2.33
_diffrn_source 'micro-focus sealed X-ray tube'
_diffrn_source_type 'PhotonJet (Mo) X-ray Source'
_exptl_absorpt_coefficient_mu 8.247
_exptl_absorpt_correction_T_max 1.00000
_exptl_absorpt_correction_T_min 0.41346
_exptl_absorpt_correction_type multi-scan
_exptl_absorpt_process_details
;
CrysAlisPro 1.171.43.93a (Rigaku Oxford Diffraction, 2023)
Empirical absorption correction using spherical harmonics,
implemented in SCALE3 ABSPACK scaling algorithm.
;
_exptl_crystal_colour black
_exptl_crystal_colour_primary black
_exptl_crystal_density_diffrn 1.857
_exptl_crystal_description block
_exptl_crystal_F_000 2672.0
_exptl_crystal_size_max 0.249
_exptl_crystal_size_mid 0.215
_exptl_crystal_size_min 0.156
_refine_diff_density_max 2.1016
_refine_diff_density_min -2.1614
_refine_diff_density_rms 0.4215
_refine_ls_d_res_high 0.7025
_refine_ls_d_res_low 8.7243
_refine_ls_goodness_of_fit_ref 1.0287
_refine_ls_hydrogen_treatment constr
_refine_ls_matrix_type full
_refine_ls_number_constraints 143
_refine_ls_number_parameters 748
_refine_ls_number_reflns 12981
_refine_ls_number_restraints 1779
_refine_ls_restrained_S_all 0.9612
_refine_ls_R_factor_all 0.0798
_refine_ls_R_factor_gt 0.0646
_refine_ls_shift/su_max 0.0009
_refine_ls_shift/su_mean 0.0000
_refine_ls_structure_factor_coef Fsqd
_refine_ls_weighting_details 'w=1/[\s^2^(Fo^2^)+(0.0000P)^2^+184.5641P] where P=(Fo^2^+2Fc^2^)/3'
_refine_ls_weighting_scheme calc
_refine_ls_wR_factor_gt 0.1315
_refine_ls_wR_factor_ref 0.1377
_reflns_Friedel_coverage 0.0
_reflns_limit_h_max 21
_reflns_limit_h_min -22
_reflns_limit_k_max 16
_reflns_limit_k_min 0
_reflns_limit_l_max 36
_reflns_limit_l_min 0
_reflns_number_gt 11131
_reflns_number_total 12981
_reflns_threshold_expression I>=2u(I)
_cod_data_source_file d5dt02432c2.cif
_cod_data_source_block ZD018_autored
_cod_database_code 7720504
_chemical_oxdiff_formula 'C30 H30 N1 Nb1 Ir3 '
_olex2_refinement_description
;
1. Fixed Uiso
 At 1.2 times of:
  All C(H) groups, All C(H,H) groups
 At 1.5 times of:
  All C(H,H,H) groups
2. Restrained distances
 C42B-C41A = C42B-C43B = C41A-C40B = C40B-C39B = C39B-C43B
 1.42 with sigma of 0.02
 C42B-C47B = C43B-C48B
 1.5 with sigma of 0.02
 C41A-C46B = C40B-C45B = C39B-C44B
 1.51 with sigma of 0.02
 C42A-C41B = C42A-C43A = C41B-C40A = C40A-C39A = C39A-C43A
 1.42 with sigma of 0.02
 C42A-C47A = C43A-C48A
 1.5 with sigma of 0.02
 C41B-C46A = C40A-C45A = C39A-C44A
 1.51 with sigma of 0.02
 C33A-C29A = C33A-C32A = C29A-C30A = C30A-C31A = C31A-C32A
 1.42 with sigma of 0.02
 C33A-C38A = C32A-C37A
 1.5 with sigma of 0.02
 C29A-C34A = C30A-C35A = C31A-C36A
 1.51 with sigma of 0.02
 C29B-C30B = C29B-C33B = C30B-C31B = C31B-C32B = C32B-C33B
 1.42 with sigma of 0.02
 C29B-C34B = C33B-C38B
 1.5 with sigma of 0.02
 C30B-C35B = C31B-C36B = C32B-C37B
 1.51 with sigma of 0.02
 C42B-C40B = C42B-C39B
 2.29 with sigma of 0.04
 C42B-C46B = C42B-C48B = C41A-C45B
 2.6 with sigma of 0.04
 C41A-C39B = C40B-C43B
 2.3 with sigma of 0.04
 C40B-C44B = C39B-C48B
 2.61 with sigma of 0.04
 C42A-C40A = C42A-C39A
 2.29 with sigma of 0.04
 C42A-C46A = C42A-C48A = C41B-C45A
 2.6 with sigma of 0.04
 C41B-C39A = C40A-C43A
 2.3 with sigma of 0.04
 C40A-C44A = C39A-C48A
 2.61 with sigma of 0.04
 C33A-C30A = C33A-C31A
 2.29 with sigma of 0.04
 C33A-C34A = C33A-C37A = C29A-C35A
 2.6 with sigma of 0.04
 C29A-C31A = C30A-C32A
 2.3 with sigma of 0.04
 C30A-C36A = C31A-C37A
 2.61 with sigma of 0.04
 C29B-C31B = C29B-C32B
 2.29 with sigma of 0.04
 C29B-C35B = C29B-C38B = C30B-C36B
 2.6 with sigma of 0.04
 C30B-C32B = C31B-C33B
 2.3 with sigma of 0.04
 C31B-C37B = C32B-C38B
 2.61 with sigma of 0.04
 C33A-C29A \\sim C29A-C30A \\sim C30A-C31A \\sim C31A-C32A \\sim C32A-C33A
 with sigma of 0.02
 C33A-C30A \\sim C29A-C31A \\sim C30A-C32A \\sim C32A-C29A \\sim C33A-C31A
 with sigma of 0.04
 C33A-C38A \\sim C29A-C34A \\sim C30A-C35A \\sim C31A-C36A \\sim C32A-C37A
 with sigma of 0.02
 C38A-C29A \\sim C38A-C32A \\sim C34A-C33A \\sim C34A-C30A \\sim C35A-C29A
\\sim C35A-C31A \\sim C36A-
 C30A \\sim C36A-C32A \\sim C37A-C31A \\sim C37A-C33A
 with sigma of 0.04
 C29B-C30B \\sim C30B-C31B \\sim C31B-C32B \\sim C32B-C33B \\sim C33B-C29B
 with sigma of 0.02
 C29B-C31B \\sim C30B-C32B \\sim C31B-C33B \\sim C33B-C30B \\sim C29B-C32B
 with sigma of 0.04
 C29B-C34B \\sim C30B-C35B \\sim C31B-C36B \\sim C32B-C37B \\sim C33B-C38B
 with sigma of 0.02
 C34B-C30B \\sim C34B-C33B \\sim C35B-C29B \\sim C35B-C31B \\sim C36B-C30B
\\sim C36B-C32B \\sim C37B-
 C31B \\sim C37B-C33B \\sim C38B-C32B \\sim C38B-C29B
 with sigma of 0.04
3. Restrained planarity
 C45B, C48B, C42B, C47B, C41A, C44B, C40B, C46B, C39B, C43B
 with sigma of 0.1
 C44A, C43A, C46A, C42A, C48A, C41B, C45A, C40A, C47A, C39A
 with sigma of 0.1
 C33A, C29A, C30A, C31A, C32A, C37A, C36A, C35A, C34A, C38A
 with sigma of 0.1
 C29B, C30B, C31B, C32B, C33B, C38B, C37B, C36B, C35B, C34B
 with sigma of 0.1
 C30B, C31B, C32B, C33B, C29B, C34B, C38B, C37B, C36B, C35B
 with sigma of 0.1
 C35A, C30A, C29A, C34A, C33A, C38A, C32A, C37A, C31A, C36A
 with sigma of 0.1
4. Uiso/Uaniso restraints and constraints
C40B \\sim C44B \\sim C45B \\sim C40A \\sim C44A \\sim C45A \\sim C42B \\sim
C41A \\sim C39B \\sim C43B \\sim C48B \\sim C46B \\sim C47B \\sim C42A \\sim
C41B \\sim C39A \\sim C43A \\sim C48A \\sim C46A \\sim C47A: within 2A with
sigma of 0.01 and sigma for terminal atoms of 0.02 within 2A
C40B \\sim C39B \\sim C43B \\sim C48B \\sim C44B \\sim C45B \\sim C39A \\sim
C43A \\sim C48A \\sim C44A \\sim C45A \\sim C42B \\sim C47B \\sim C42A \\sim
C47A \\sim C41A \\sim C46B \\sim C41B \\sim C40A \\sim C46A: within 2A with
sigma of 0.01 and sigma for terminal atoms of 0.02 within 2A
C33A \\sim C29A \\sim C30A \\sim C31A \\sim C32A \\sim C37A \\sim C36A \\sim
C35A \\sim C34A \\sim C38A: within 2A with sigma of 0.04 and sigma for terminal
atoms of 0.08 within 2A
C35A \\sim C35B \\sim C29A \\sim C30A \\sim C31A \\sim C36A \\sim C34A \\sim
C29B \\sim C30B \\sim C31B \\sim C36B \\sim C34B \\sim C33A \\sim C32A \\sim
C37A \\sim C38A \\sim C32B \\sim C33B \\sim C38B \\sim C37B: within 2A with
sigma of 0.01 and sigma for terminal atoms of 0.02 within 2A
Uanis(C33A) \\sim Ueq, Uanis(C29A) \\sim Ueq, Uanis(C30A) \\sim Ueq,
Uanis(C31A) \\sim Ueq, Uanis(C32A) \\sim Ueq, Uanis(C37A) \\sim Ueq,
Uanis(C36A) \\sim Ueq, Uanis(C35A) \\sim Ueq, Uanis(C34A) \\sim Ueq,
Uanis(C38A) \\sim Ueq, Uanis(C29B) \\sim Ueq, Uanis(C30B) \\sim Ueq,
Uanis(C31B) \\sim Ueq, Uanis(C32B) \\sim Ueq, Uanis(C33B) \\sim Ueq,
Uanis(C38B) \\sim Ueq, Uanis(C37B) \\sim Ueq, Uanis(C36B) \\sim Ueq,
Uanis(C35B) \\sim Ueq, Uanis(C34B) \\sim Ueq: with sigma of 0.01 and sigma for
terminal atoms of 0.02
5. Rigid body (RIGU) restrains
 C40B, C44B, C45B, C46B, C40A, C39A, C44A, C45A, C42B, C41A, C39B, C43B, C48B,
 C47B, C42A, C41B, C43A, C48A, C46A, C47A
 with sigma for 1-2 distances of 0.004 and sigma for 1-3 distances of 0.004
 C41A, C46B, C47B, C42A, C41B, C47A, C46A, C40B, C43B, C48B, C40A, C39A, C43A,
 C48A, C39B, C44B, C45B, C44A, C45A
 with sigma for 1-2 distances of 0.004 and sigma for 1-3 distances of 0.004
 C33A, C29A, C30A, C31A, C32A, C37A, C36A, C35A, C34A, C38A
 with sigma for 1-2 distances of 0.004 and sigma for 1-3 distances of 0.004
 C29A, C30A, C31A, C36A, C34A, C29B, C30B, C31B, C36B, C34B, C33A, C32A, C37A,
 C38A, C32B, C33B, C38B, C37B, C35A, C35B
 with sigma for 1-2 distances of 0.004 and sigma for 1-3 distances of 0.004
6. Others
 Fixed Sof: Ir2B(0.5) Ir3A(0.5) Ir3B(0.5) C42B(0.5) C41A(0.5) C40B(0.5)
 C39B(0.5) C43B(0.5) C48B(0.5) H48a(0.5) H48b(0.5) H48c(0.5) C44B(0.5)
 H44a(0.5) H44b(0.5) H44c(0.5) C45B(0.5) H45a(0.5) H45b(0.5) H45c(0.5)
 C46B(0.5) H46a(0.5) H46b(0.5) H46c(0.5) C47B(0.5) H47a(0.5) H47b(0.5)
 H47c(0.5) C42A(0.5) C41B(0.5) C40A(0.5) C39A(0.5) C43A(0.5) C48A(0.5)
 H48d(0.5) H48e(0.5) H48f(0.5) C44A(0.5) H44d(0.5) H44e(0.5) H44f(0.5)
 C45A(0.5) H45d(0.5) H45e(0.5) H45f(0.5) C46A(0.5) H46d(0.5) H46e(0.5)
 H46f(0.5) C47A(0.5) H47d(0.5) H47e(0.5) H47f(0.5) Ir2A(0.5) C33A(0.5)
 C29A(0.5) C30A(0.5) C31A(0.5) C32A(0.5) C37A(0.5) H37a(0.5) H37b(0.5)
 H37c(0.5) C36A(0.5) H36a(0.5) H36b(0.5) H36c(0.5) C35A(0.5) H35a(0.5)
 H35b(0.5) H35c(0.5) C34A(0.5) H34a(0.5) H34b(0.5) H34c(0.5) C38A(0.5)
 H38a(0.5) H38b(0.5) H38c(0.5) C29B(0.5) C30B(0.5) C31B(0.5) C32B(0.5)
 C33B(0.5) C38B(0.5) H38d(0.5) H38e(0.5) H38f(0.5) C37B(0.5) H37d(0.5)
 H37e(0.5) H37f(0.5) C36B(0.5) H36d(0.5) H36e(0.5) H36f(0.5) C35B(0.5)
 H35d(0.5) H35e(0.5) H35f(0.5) C34B(0.5) H34d(0.5) H34e(0.5) H34f(0.5)
7.a Secondary CH2 refined with riding coordinates:
 C52(H52a,H52b), C51(H51a,H51b), C50(H50a,H50b)
7.b Aromatic/amide H refined with riding coordinates:
 C3(H3), C4(H4), C8(H8), C18(H18), C5(H5), C17(H17), C12(H12), C10(H10),
 C16(H16), C14(H14), C11(H11), C15(H15), C9(H9)
7.c Idealised Me refined as rotating group:
 C24(H24a,H24b,H24c), C25(H25a,H25b,H25c), C28(H28a,H28b,H28c), C26(H26a,H26b,
 H26c), C27(H27a,H27b,H27c), C53(H53a,H53b,H53c), C49(H49a,H49b,H49c),
 C48B(H48a,H48b,H48c), C44B(H44a,H44b,H44c), C45B(H45a,H45b,H45c), C46B(H46a,
 H46b,H46c), C47B(H47a,H47b,H47c), C48A(H48d,H48e,H48f), C44A(H44d,H44e,H44f),
 C45A(H45d,H45e,H45f), C46A(H46d,H46e,H46f), C47A(H47d,H47e,H47f), C37A(H37a,
 H37b,H37c), C36A(H36a,H36b,H36c), C35A(H35a,H35b,H35c), C34A(H34a,H34b,H34c),
 C38A(H38a,H38b,H38c), C38B(H38d,H38e,H38f), C37B(H37d,H37e,H37f), C36B(H36d,
 H36e,H36f), C35B(H35d,H35e,H35f), C34B(H34d,H34e,H34f)
;
_olex2_exptl_crystal_mounting_method 'The crystal was mounted on a MITIGEN holder in perfluoroether oil'
_olex2_submission_original_sample_id ZD018
_olex2_submission_special_instructions 'No special instructions were received'
_oxdiff_exptl_absorpt_empirical_details
;
Empirical correction (ABSPACK) includes:
- Absorption correction using spherical harmonics
- Frame scaling
;
_oxdiff_exptl_absorpt_empirical_full_max 2.191
_oxdiff_exptl_absorpt_empirical_full_min 0.397

loop_
_space_group_symop_id
_space_group_symop_operation_xyz
1 x,y,z
2 -x,y+1/2,-z+1/2
3 -x,-y,-z
4 x,-y-1/2,z-1/2

loop_
_atom_site_label
_atom_site_type_symbol
_atom_site_fract_x
_atom_site_fract_y
_atom_site_fract_z
_atom_site_U_iso_or_equiv
_atom_site_adp_type
_atom_site_occupancy
_atom_site_refinement_flags_posn
_atom_site_refinement_flags_adp
_atom_site_refinement_flags_occupancy
_atom_site_disorder_group
Ir1 Ir 0.12689(2) 0.64255(3) 0.590294(13) 0.01876(8) Uani 1.000000 . . . .
Ir2B Ir 0.25672(8) 0.78142(11) 0.48116(4) 0.0193(2) Uani 0.500000 . . P 2
Ir3A Ir 0.39170(4) 0.67047(6) 0.62671(3) 0.01761(13) Uani 0.500000 . . P 1
Nb1 Nb 0.26235(5) 0.62837(6) 0.55329(3) 0.01827(15) Uani 1.000000 . . . .
O1 O 0.2794(4) 0.4831(5) 0.5240(2) 0.0196(12) Uani 1.000000 . . . .
C24 C -0.0196(6) 0.4467(8) 0.5848(4) 0.031(2) Uani 1.000000 . . . .
H24a H -0.032(4) 0.4406(19) 0.5461(5) 0.047(3) Uiso 1.000000 GR . . .
H24b H 0.0247(19) 0.3934(9) 0.602(2) 0.047(3) Uiso 1.000000 GR . . .
H24c H -0.072(3) 0.431(2) 0.595(3) 0.047(3) Uiso 1.000000 GR . . .
C1 C 0.3435(6) 0.4134(7) 0.5241(4) 0.0235(18) Uani 1.000000 . . . .
C23 C 0.0667(6) 0.5916(8) 0.6535(4) 0.027(2) Uani 1.000000 . . . .
C20 C -0.0150(6) 0.6595(8) 0.5721(4) 0.0247(18) Uani 1.000000 . . . .
C7 C 0.3409(6) 0.3327(8) 0.6125(3) 0.0246(19) Uani 1.000000 . . . .
C25 C -0.0790(6) 0.6680(9) 0.5188(4) 0.028(2) Uani 1.000000 . . . .
H25a H -0.065(3) 0.732(4) 0.4997(12) 0.042(3) Uiso 1.000000 GR . . .
H25b H -0.078(3) 0.601(3) 0.4985(11) 0.042(3) Uiso 1.000000 GR . . .
H25c H -0.1360(8) 0.678(6) 0.5234(4) 0.042(3) Uiso 1.000000 GR . . .
C13 C 0.3397(6) 0.4744(8) 0.4304(4) 0.0253(19) Uani 1.000000 . . . .
C19 C 0.0106(6) 0.5607(8) 0.6019(4) 0.0244(18) Uani 1.000000 . . . .
C6 C 0.3773(6) 0.4110(8) 0.4792(4) 0.0247(19) Uani 1.000000 . . . .
C3 C 0.4461(6) 0.2755(8) 0.5665(4) 0.031(2) Uani 1.000000 . . . .
H3 H 0.4691(6) 0.2289(8) 0.5963(4) 0.037(3) Uiso 1.000000 R . . .
C4 C 0.4827(6) 0.2748(9) 0.5252(4) 0.031(2) Uani 1.000000 . . . .
H4 H 0.5304(6) 0.2289(9) 0.5265(4) 0.037(3) Uiso 1.000000 R . . .
C21 C 0.0250(5) 0.7513(7) 0.6047(3) 0.0214(17) Uani 1.000000 . . . .
C8 C 0.2547(7) 0.3061(10) 0.6046(4) 0.035(2) Uani 1.000000 . . . .
H8 H 0.2179(7) 0.2991(10) 0.5696(4) 0.042(3) Uiso 1.000000 R . . .
C22 C 0.0745(5) 0.7086(8) 0.6552(4) 0.0257(19) Uani 1.000000 . . . .
C18 C 0.2520(6) 0.4793(8) 0.4061(4) 0.029(2) Uani 1.000000 . . . .
H18 H 0.2142(6) 0.4471(8) 0.4235(4) 0.035(2) Uiso 1.000000 R . . .
C5 C 0.4484(6) 0.3425(9) 0.4817(4) 0.029(2) Uani 1.000000 . . . .
H5 H 0.4733(6) 0.3430(9) 0.4531(4) 0.035(2) Uiso 1.000000 R . . .
C28 C 0.1026(7) 0.5141(10) 0.6988(5) 0.041(3) Uani 1.000000 . . . .
H28a H 0.120(5) 0.445(3) 0.6852(6) 0.062(4) Uiso 1.000000 GR . . .
H28b H 0.153(3) 0.548(3) 0.7238(17) 0.062(4) Uiso 1.000000 GR . . .
H28c H 0.0593(19) 0.499(6) 0.717(2) 0.062(4) Uiso 1.000000 GR . . .
C26 C 0.0090(6) 0.8710(8) 0.5914(4) 0.030(2) Uani 1.000000 . . . .
H26a H 0.0635(7) 0.9105(13) 0.600(3) 0.045(3) Uiso 1.000000 GR . . .
H26b H -0.021(4) 0.8788(9) 0.5535(7) 0.045(3) Uiso 1.000000 GR . . .
H26c H -0.026(4) 0.9022(16) 0.613(2) 0.045(3) Uiso 1.000000 GR . . .
C27 C 0.1178(6) 0.7770(10) 0.7021(4) 0.034(2) Uani 1.000000 . . . .
H27a H 0.165(3) 0.735(2) 0.7256(15) 0.051(4) Uiso 1.000000 GR . . .
H27b H 0.141(4) 0.844(3) 0.6902(4) 0.051(4) Uiso 1.000000 GR . . .
H27c H 0.0768(13) 0.797(5) 0.7213(17) 0.051(4) Uiso 1.000000 GR . . .
C17 C 0.2187(8) 0.5298(9) 0.3575(4) 0.037(2) Uani 1.000000 . . . .
H17 H 0.1590(8) 0.5298(9) 0.3408(4) 0.044(3) Uiso 1.000000 R . . .
C2 C 0.3766(5) 0.3423(8) 0.5662(4) 0.0240(18) Uani 1.000000 . . . .
C12 C 0.3922(7) 0.3466(9) 0.6639(4) 0.034(2) Uani 1.000000 . . . .
H12 H 0.4503(7) 0.3670(9) 0.6700(4) 0.040(3) Uiso 1.000000 R . . .
C10 C 0.2743(8) 0.3021(11) 0.6979(4) 0.042(3) Uani 1.000000 . . . .
H10 H 0.2518(8) 0.2908(11) 0.7271(4) 0.051(3) Uiso 1.000000 R . . .
C16 C 0.2752(8) 0.5814(10) 0.3328(4) 0.043(3) Uani 1.000000 . . . .
H16 H 0.2531(8) 0.6173(10) 0.2995(4) 0.051(3) Uiso 1.000000 R . . .
C14 C 0.3928(7) 0.5273(9) 0.4038(4) 0.033(2) Uani 1.000000 . . . .
H14 H 0.4528(7) 0.5262(9) 0.4195(4) 0.040(3) Uiso 1.000000 R . . .
C11 C 0.3597(9) 0.3310(11) 0.7066(4) 0.048(3) Uani 1.000000 . . . .
H11 H 0.3955(9) 0.3399(11) 0.7419(4) 0.058(4) Uiso 1.000000 R . . .
C15 C 0.3606(9) 0.5800(10) 0.3562(5) 0.045(3) Uani 1.000000 . . . .
H15 H 0.3980(9) 0.6156(10) 0.3395(5) 0.054(4) Uiso 1.000000 R . . .
C52 C 0.1372(7) 0.1789(10) 0.3170(5) 0.041(3) Uani 1.000000 . . . .
H52a H 0.0796(7) 0.1481(10) 0.3130(5) 0.049(3) Uiso 1.000000 R . . .
H52b H 0.1665(7) 0.1296(10) 0.2977(5) 0.049(3) Uiso 1.000000 R . . .
C51 C 0.1281(8) 0.2923(9) 0.2917(4) 0.038(2) Uani 1.000000 . . . .
H51a H 0.1016(8) 0.3417(9) 0.3125(4) 0.046(3) Uiso 1.000000 R . . .
H51b H 0.1860(8) 0.3211(9) 0.2949(4) 0.046(3) Uiso 1.000000 R . . .
C53 C 0.1863(7) 0.1794(11) 0.3751(5) 0.042(3) Uani 1.000000 . . . .
H53a H 0.243(2) 0.210(7) 0.3794(6) 0.064(4) Uiso 1.000000 GR . . .
H53b H 0.156(3) 0.225(6) 0.3949(7) 0.064(4) Uiso 1.000000 GR . . .
H53c H 0.191(5) 0.1037(13) 0.3889(9) 0.064(4) Uiso 1.000000 GR . . .
C9 C 0.2235(7) 0.2903(10) 0.6471(4) 0.036(2) Uani 1.000000 . . . .
H9 H 0.1652(7) 0.2707(10) 0.6412(4) 0.044(3) Uiso 1.000000 R . . .
C50 C 0.0774(8) 0.2996(11) 0.2349(5) 0.048(3) Uani 1.000000 . . . .
H50a H 0.0981(8) 0.2425(11) 0.2145(5) 0.058(4) Uiso 1.000000 R . . .
H50b H 0.0171(8) 0.2826(11) 0.2322(5) 0.058(4) Uiso 1.000000 R . . .
C49 C 0.0812(10) 0.4092(12) 0.2097(6) 0.061(4) Uani 1.000000 . . . .
H49a H 0.044(5) 0.408(3) 0.1730(15) 0.092(6) Uiso 1.000000 GR . . .
H49b H 0.062(6) 0.4667(16) 0.230(2) 0.092(6) Uiso 1.000000 GR . . .
H49c H 0.1400(15) 0.425(4) 0.210(4) 0.092(6) Uiso 1.000000 GR . . .
Ir3B Ir 0.38109(4) 0.72819(7) 0.60569(3) 0.02042(14) Uani 0.500000 . . P 12
C42B C 0.3987(8) 0.7385(11) 0.6936(5) 0.0240(16) Uani 0.500000 D U P 12
C41A C 0.4778(9) 0.7053(11) 0.6855(5) 0.0249(16) Uani 0.500000 D U P 12
C40B C 0.5092(9) 0.7946(12) 0.6612(6) 0.0246(16) Uani 0.500000 D U P 12
C39B C 0.4495(9) 0.8827(11) 0.6538(5) 0.0258(16) Uani 0.500000 D U P 12
C43B C 0.3817(9) 0.8491(13) 0.6748(5) 0.0253(17) Uani 0.500000 D U P 12
C48B C 0.3064(11) 0.9176(16) 0.6762(7) 0.027(2) Uani 0.500000 D U P 12
H48a H 0.296(6) 0.974(8) 0.648(4) 0.041(3) Uiso 0.500000 GR . P 12
H48b H 0.256(2) 0.870(2) 0.670(6) 0.041(3) Uiso 0.500000 GR . P 12
H48c H 0.317(4) 0.953(9) 0.711(2) 0.041(3) Uiso 0.500000 GR . P 12
C44B C 0.4595(12) 0.9923(13) 0.6292(6) 0.029(2) Uani 0.500000 D U P 12
H44a H 0.491(8) 0.982(2) 0.603(4) 0.044(4) Uiso 0.500000 GR . P 12
H44b H 0.4031(12) 1.023(6) 0.612(5) 0.044(4) Uiso 0.500000 GR . P 12
H44c H 0.491(8) 1.043(4) 0.6569(11) 0.044(4) Uiso 0.500000 GR . P 12
C45B C 0.5935(10) 0.7928(17) 0.6481(7) 0.026(2) Uani 0.500000 D U P 12
H45a H 0.601(4) 0.721(4) 0.633(5) 0.039(3) Uiso 0.500000 GR . P 12
H45b H 0.594(4) 0.851(8) 0.622(4) 0.039(3) Uiso 0.500000 GR . P 12
H45c H 0.6400(12) 0.806(12) 0.6805(12) 0.039(3) Uiso 0.500000 GR . P 12
C46B C 0.5228(11) 0.5997(13) 0.7043(7) 0.0260(19) Uani 0.500000 D U P 12
H46a H 0.4809(12) 0.542(3) 0.705(5) 0.039(3) Uiso 0.500000 GR . P 12
H46b H 0.556(7) 0.578(6) 0.680(3) 0.039(3) Uiso 0.500000 GR . P 12
H46c H 0.561(7) 0.610(3) 0.740(2) 0.039(3) Uiso 0.500000 GR . P 12
C47B C 0.3431(11) 0.6741(16) 0.7195(6) 0.026(2) Uani 0.500000 D U P 12
H47a H 0.2836(16) 0.697(9) 0.705(4) 0.040(3) Uiso 0.500000 GR . P 12
H47b H 0.348(7) 0.5951(17) 0.713(5) 0.040(3) Uiso 0.500000 GR . P 12
H47c H 0.361(6) 0.688(9) 0.7579(10) 0.040(3) Uiso 0.500000 GR . P 12
C42A C 0.4203(8) 0.7177(11) 0.7137(5) 0.0255(16) Uani 0.500000 D U P 1
C41B C 0.4985(9) 0.6762(11) 0.7084(5) 0.0240(16) Uani 0.500000 D U P 1
C40A C 0.5238(9) 0.7471(13) 0.6728(6) 0.0244(16) Uani 0.500000 D U P 1
C39A C 0.4616(9) 0.8312(12) 0.6550(6) 0.0248(16) Uani 0.500000 D U P 1
C43A C 0.3970(9) 0.8130(12) 0.6814(5) 0.0256(16) Uani 0.500000 D U P 1
C48A C 0.3190(11) 0.8805(15) 0.6752(7) 0.028(2) Uani 0.500000 D U P 1
H48d H 0.325(4) 0.950(5) 0.658(5) 0.042(3) Uiso 0.500000 GR . P 1
H48e H 0.2693(16) 0.840(5) 0.654(5) 0.042(3) Uiso 0.500000 GR . P 1
H48f H 0.312(5) 0.896(10) 0.7104(8) 0.042(3) Uiso 0.500000 GR . P 1
C44A C 0.4663(12) 0.9265(14) 0.6186(6) 0.027(2) Uani 0.500000 D U P 1
H44d H 0.510(7) 0.911(6) 0.601(4) 0.041(3) Uiso 0.500000 GR . P 1
H44e H 0.411(3) 0.936(8) 0.592(4) 0.041(3) Uiso 0.500000 GR . P 1
H44f H 0.481(9) 0.994(3) 0.6396(10) 0.041(3) Uiso 0.500000 GR . P 1
C45A C 0.6063(10) 0.7369(17) 0.6575(7) 0.025(2) Uani 0.500000 D U P 1
H45d H 0.630(5) 0.662(4) 0.666(5) 0.038(3) Uiso 0.500000 GR . P 1
H45e H 0.5949(19) 0.751(11) 0.6193(12) 0.038(3) Uiso 0.500000 GR . P 1
H45f H 0.648(3) 0.791(8) 0.677(4) 0.038(3) Uiso 0.500000 GR . P 1
C46A C 0.5461(11) 0.5776(13) 0.7370(7) 0.026(2) Uani 0.500000 D U P 1
H46d H 0.539(7) 0.574(7) 0.773(2) 0.040(3) Uiso 0.500000 GR . P 1
H46e H 0.523(6) 0.5102(16) 0.717(3) 0.040(3) Uiso 0.500000 GR . P 1
H46f H 0.6068(18) 0.585(6) 0.739(5) 0.040(3) Uiso 0.500000 GR . P 1
C47A C 0.3699(11) 0.6678(15) 0.7481(6) 0.026(2) Uani 0.500000 D U P 1
H47d H 0.316(4) 0.709(7) 0.743(4) 0.039(3) Uiso 0.500000 GR . P 1
H47e H 0.357(8) 0.590(4) 0.738(4) 0.039(3) Uiso 0.500000 GR . P 1
H47f H 0.403(4) 0.672(11) 0.7855(8) 0.039(3) Uiso 0.500000 GR . P 1
Ir2A Ir 0.27533(8) 0.78735(11) 0.49960(4) 0.0207(2) Uani 0.500000 . . P 1
C33A C 0.1589(9) 0.8911(11) 0.4616(5) 0.0299(19) Uani 0.500000 D U P 1
C29A C 0.1921(9) 0.8559(11) 0.4197(5) 0.031(2) Uani 0.500000 D U P 1
C30A C 0.2729(9) 0.9063(12) 0.4262(6) 0.032(2) Uani 0.500000 D U P 1
C31A C 0.2885(9) 0.9748(12) 0.4714(6) 0.0315(19) Uani 0.500000 D U P 1
C32A C 0.2182(9) 0.9660(11) 0.4933(5) 0.0311(19) Uani 0.500000 D U P 1
C37A C 0.2086(14) 1.0289(15) 0.5405(7) 0.032(3) Uani 0.500000 D U P 1
H37a H 0.263(3) 1.028(11) 0.569(2) 0.048(4) Uiso 0.500000 GR . P 1
H37b H 0.192(10) 1.105(4) 0.5300(16) 0.048(4) Uiso 0.500000 GR . P 1
H37c H 0.164(7) 0.994(8) 0.554(4) 0.048(4) Uiso 0.500000 GR . P 1
C36A C 0.3658(13) 1.0460(16) 0.4939(10) 0.036(3) Uani 0.500000 D U P 1
H36a H 0.355(4) 1.120(4) 0.479(6) 0.054(4) Uiso 0.500000 GR . P 1
H36b H 0.378(7) 1.050(12) 0.5326(12) 0.054(4) Uiso 0.500000 GR . P 1
H36c H 0.415(3) 1.014(8) 0.485(6) 0.054(4) Uiso 0.500000 GR . P 1
C35A C 0.3301(13) 0.890(2) 0.3907(8) 0.035(3) Uani 0.500000 D U P 1
H35a H 0.389(2) 0.876(13) 0.4126(9) 0.053(4) Uiso 0.500000 GR . P 1
H35b H 0.310(6) 0.828(8) 0.367(4) 0.053(4) Uiso 0.500000 GR . P 1
H35c H 0.329(8) 0.957(5) 0.370(5) 0.053(4) Uiso 0.500000 GR . P 1
C34A C 0.1496(13) 0.7790(14) 0.3759(6) 0.035(3) Uani 0.500000 D U P 1
H34a H 0.1930(13) 0.737(10) 0.365(4) 0.053(4) Uiso 0.500000 GR . P 1
H34b H 0.113(8) 0.728(9) 0.388(2) 0.053(4) Uiso 0.500000 GR . P 1
H34c H 0.115(9) 0.8215(17) 0.346(3) 0.053(4) Uiso 0.500000 GR . P 1
C38A C 0.0743(10) 0.8612(16) 0.4694(8) 0.031(3) Uani 0.500000 D U P 1
H38a H 0.051(5) 0.796(8) 0.448(5) 0.047(4) Uiso 0.500000 GR . P 1
H38b H 0.0815(19) 0.845(12) 0.5070(13) 0.047(4) Uiso 0.500000 GR . P 1
H38c H 0.035(3) 0.923(5) 0.458(6) 0.047(4) Uiso 0.500000 GR . P 1
C29B C 0.1764(9) 0.8590(12) 0.4046(5) 0.031(2) Uani 0.500000 D U P 2
C30B C 0.2599(10) 0.9058(13) 0.4164(6) 0.032(2) Uani 0.500000 D U P 2
C31B C 0.2755(9) 0.9644(12) 0.4653(6) 0.032(2) Uani 0.500000 D U P 2
C32B C 0.2020(9) 0.9530(10) 0.4842(5) 0.031(2) Uani 0.500000 D U P 2
C33B C 0.1407(8) 0.8889(10) 0.4464(5) 0.031(2) Uani 0.500000 D U P 2
C38B C 0.0544(9) 0.8560(14) 0.4506(7) 0.029(3) Uani 0.500000 D U P 2
H38d H 0.020(3) 0.826(11) 0.4165(18) 0.043(4) Uiso 0.500000 GR . P 2
H38e H 0.0609(11) 0.799(9) 0.478(4) 0.043(4) Uiso 0.500000 GR . P 2
H38f H 0.026(4) 0.921(3) 0.460(6) 0.043(4) Uiso 0.500000 GR . P 2
C37B C 0.1899(14) 0.9995(15) 0.5348(7) 0.034(3) Uani 0.500000 D U P 2
H37d H 0.157(9) 0.947(6) 0.550(4) 0.052(4) Uiso 0.500000 GR . P 2
H37e H 0.2458(14) 1.012(13) 0.561(2) 0.052(4) Uiso 0.500000 GR . P 2
H37f H 0.159(9) 1.070(7) 0.5272(13) 0.052(4) Uiso 0.500000 GR . P 2
C36B C 0.3565(13) 1.0275(17) 0.4894(10) 0.038(3) Uani 0.500000 D U P 2
H36d H 0.349(4) 1.076(12) 0.518(5) 0.057(4) Uiso 0.500000 GR . P 2
H36e H 0.403(3) 0.9755(17) 0.504(7) 0.057(4) Uiso 0.500000 GR . P 2
H36f H 0.371(7) 1.072(12) 0.4619(19) 0.057(4) Uiso 0.500000 GR . P 2
C35B C 0.3176(13) 0.9006(19) 0.3805(9) 0.034(3) Uani 0.500000 D U P 2
H35d H 0.374(3) 0.929(12) 0.400(2) 0.051(4) Uiso 0.500000 GR . P 2
H35e H 0.323(8) 0.824(3) 0.370(5) 0.051(4) Uiso 0.500000 GR . P 2
H35f H 0.293(5) 0.946(11) 0.349(3) 0.051(4) Uiso 0.500000 GR . P 2
C34B C 0.1329(13) 0.7966(13) 0.3554(6) 0.031(3) Uani 0.500000 D U P 2
H34d H 0.175(2) 0.750(9) 0.345(3) 0.046(4) Uiso 0.500000 GR . P 2
H34e H 0.088(6) 0.750(9) 0.3620(19) 0.046(4) Uiso 0.500000 GR . P 2
H34f H 0.108(8) 0.8487(13) 0.3266(17) 0.046(4) Uiso 0.500000 GR . P 2

loop_
_atom_site_aniso_label
_atom_site_aniso_U_11
_atom_site_aniso_U_22
_atom_site_aniso_U_33
_atom_site_aniso_U_12
_atom_site_aniso_U_13
_atom_site_aniso_U_23
Ir1 0.01892(15) 0.01926(16) 0.01671(15) 0.00034(12) 0.00282(11) -0.00021(12)
Ir2B 0.0214(6) 0.0194(4) 0.0157(6) -0.0015(4) 0.0031(4) 0.0014(5)
Ir3A 0.0156(3) 0.0217(3) 0.0139(3) 0.0006(2) 0.0017(2) 0.0015(3)
Nb1 0.0216(3) 0.0170(4) 0.0160(3) 0.0012(3) 0.0050(3) 0.0010(3)
O1 0.021(3) 0.022(3) 0.014(3) 0.002(2) 0.002(2) -0.001(2)
C24 0.029(5) 0.024(5) 0.041(6) -0.008(4) 0.012(4) 0.002(4)
C1 0.020(4) 0.019(4) 0.030(5) 0.002(3) 0.005(4) -0.005(4)
C23 0.027(5) 0.032(5) 0.025(5) 0.005(4) 0.011(4) 0.002(4)
C20 0.026(4) 0.023(4) 0.027(5) -0.004(4) 0.013(4) -0.005(4)
C7 0.032(5) 0.023(4) 0.016(4) 0.010(4) 0.002(3) 0.005(3)
C25 0.019(4) 0.042(6) 0.022(4) -0.000(4) 0.006(3) -0.002(4)
C13 0.034(5) 0.026(5) 0.019(4) 0.002(4) 0.012(4) -0.002(4)
C19 0.025(4) 0.028(5) 0.023(4) -0.003(4) 0.011(4) 0.000(4)
C6 0.025(4) 0.027(5) 0.022(4) -0.009(4) 0.005(4) -0.008(4)
C3 0.031(5) 0.029(5) 0.025(5) 0.006(4) -0.004(4) -0.004(4)
C4 0.026(5) 0.037(5) 0.028(5) 0.006(4) 0.003(4) -0.003(4)
C21 0.020(4) 0.023(4) 0.022(4) -0.003(3) 0.007(3) 0.001(3)
C8 0.033(5) 0.050(7) 0.018(4) 0.012(5) 0.004(4) 0.005(4)
C22 0.016(4) 0.037(5) 0.024(5) 0.002(4) 0.006(3) -0.003(4)
C18 0.036(5) 0.030(5) 0.017(4) 0.000(4) 0.001(4) -0.002(4)
C5 0.027(5) 0.037(5) 0.024(5) 0.001(4) 0.008(4) -0.009(4)
C28 0.044(6) 0.040(6) 0.047(7) 0.019(5) 0.023(5) 0.023(5)
C26 0.029(5) 0.029(5) 0.031(5) 0.000(4) 0.008(4) -0.000(4)
C27 0.026(5) 0.053(7) 0.018(4) 0.006(5) -0.002(4) -0.008(4)
C17 0.049(6) 0.031(5) 0.026(5) 0.009(5) 0.003(5) -0.003(4)
C2 0.017(4) 0.026(5) 0.025(4) 0.009(3) -0.000(3) -0.004(4)
C12 0.033(5) 0.038(6) 0.025(5) -0.005(4) 0.001(4) 0.003(4)
C10 0.049(7) 0.061(8) 0.018(5) 0.002(6) 0.011(5) 0.009(5)
C16 0.062(8) 0.041(6) 0.028(5) 0.008(6) 0.017(5) 0.006(5)
C14 0.044(6) 0.033(5) 0.030(5) -0.001(5) 0.023(5) -0.003(4)
C11 0.065(8) 0.054(8) 0.018(5) -0.005(6) -0.002(5) 0.008(5)
C15 0.072(9) 0.033(6) 0.042(7) 0.004(6) 0.037(6) 0.001(5)
C52 0.042(6) 0.045(7) 0.039(6) 0.004(5) 0.018(5) 0.015(5)
C51 0.046(6) 0.033(6) 0.039(6) 0.002(5) 0.016(5) 0.004(5)
C53 0.039(6) 0.049(7) 0.045(7) 0.006(5) 0.020(5) 0.005(5)
C9 0.037(5) 0.048(7) 0.022(5) 0.006(5) 0.005(4) 0.010(5)
C50 0.048(7) 0.051(7) 0.047(7) 0.003(6) 0.016(6) 0.025(6)
C49 0.081(10) 0.046(8) 0.061(9) -0.003(7) 0.026(8) 0.014(7)
Ir3B 0.0177(3) 0.0256(4) 0.0167(3) -0.0030(3) 0.0029(2) -0.0006(3)
C42B 0.025(3) 0.029(3) 0.015(3) -0.002(2) 0.003(2) -0.005(2)
C41A 0.027(3) 0.030(3) 0.017(3) -0.002(2) 0.003(2) -0.005(2)
C40B 0.026(3) 0.030(3) 0.016(3) -0.003(2) 0.003(2) -0.005(2)
C39B 0.028(3) 0.030(4) 0.018(3) -0.002(2) 0.004(2) -0.004(2)
C43B 0.027(3) 0.030(4) 0.017(3) -0.001(2) 0.004(2) -0.004(2)
C48B 0.030(4) 0.030(5) 0.021(4) -0.001(3) 0.006(2) -0.004(3)
C44B 0.034(5) 0.031(4) 0.022(4) -0.001(3) 0.008(3) -0.002(3)
C45B 0.027(4) 0.032(5) 0.018(4) -0.003(3) 0.004(2) -0.006(3)
C46B 0.027(4) 0.031(4) 0.019(4) -0.002(2) 0.004(2) -0.004(2)
C47B 0.028(4) 0.032(4) 0.018(4) -0.003(3) 0.004(2) -0.004(3)
C42A 0.027(3) 0.030(3) 0.018(3) -0.002(2) 0.004(2) -0.004(2)
C41B 0.025(3) 0.029(3) 0.016(3) -0.003(2) 0.002(2) -0.006(2)
C40A 0.025(3) 0.029(4) 0.017(3) -0.003(2) 0.0028(19) -0.006(2)
C39A 0.027(3) 0.029(3) 0.017(3) -0.002(2) 0.0034(19) -0.005(2)
C43A 0.027(3) 0.030(4) 0.018(3) -0.002(2) 0.0044(19) -0.004(2)
C48A 0.030(4) 0.032(5) 0.022(4) -0.000(3) 0.006(2) -0.004(3)
C44A 0.030(4) 0.030(4) 0.020(3) -0.002(3) 0.006(2) -0.004(2)
C45A 0.026(4) 0.031(5) 0.017(4) -0.003(3) 0.003(2) -0.005(3)
C46A 0.026(4) 0.031(4) 0.020(4) -0.002(3) 0.003(3) -0.004(3)
C47A 0.026(4) 0.032(4) 0.019(4) -0.003(3) 0.004(2) -0.004(3)
Ir2A 0.0213(6) 0.0207(4) 0.0189(6) -0.0033(4) 0.0038(4) 0.0026(5)
C33A 0.032(3) 0.026(3) 0.031(3) -0.0003(15) 0.0083(15) 0.0035(16)
C29A 0.032(3) 0.029(3) 0.033(3) -0.0008(15) 0.0091(15) 0.0021(16)
C30A 0.032(3) 0.030(3) 0.032(3) -0.0012(15) 0.0087(15) 0.0029(16)
C31A 0.033(3) 0.029(3) 0.032(3) -0.0016(15) 0.0085(15) 0.0032(15)
C32A 0.034(3) 0.028(3) 0.032(3) -0.0007(15) 0.0084(15) 0.0031(15)
C37A 0.035(5) 0.026(5) 0.033(4) -0.001(2) 0.009(2) 0.0024(19)
C36A 0.037(4) 0.032(4) 0.038(4) -0.0046(19) 0.0095(19) 0.002(2)
C35A 0.035(4) 0.037(5) 0.035(4) -0.000(2) 0.011(2) 0.003(2)
C34A 0.036(4) 0.033(4) 0.036(4) -0.002(2) 0.010(2) -0.001(2)
C38A 0.032(4) 0.028(4) 0.032(5) -0.0007(19) 0.0093(19) 0.002(2)
C29B 0.032(3) 0.029(3) 0.033(3) -0.0014(16) 0.0093(16) 0.0014(17)
C30B 0.033(3) 0.031(3) 0.033(3) -0.0014(16) 0.0091(16) 0.0030(17)
C31B 0.035(3) 0.029(3) 0.032(3) -0.0022(16) 0.0091(16) 0.0030(16)
C32B 0.034(3) 0.027(3) 0.033(3) -0.0016(16) 0.0087(16) 0.0029(16)
C33B 0.032(3) 0.027(3) 0.032(3) -0.0012(16) 0.0092(16) 0.0024(17)
C38B 0.031(4) 0.027(4) 0.027(5) -0.001(2) 0.007(2) 0.004(2)
C37B 0.035(5) 0.032(5) 0.035(4) -0.000(2) 0.008(2) 0.002(2)
C36B 0.038(4) 0.037(5) 0.038(4) -0.005(2) 0.009(2) 0.001(2)
C35B 0.033(5) 0.036(5) 0.033(5) 0.000(2) 0.010(2) 0.004(2)
C34B 0.032(4) 0.027(4) 0.032(4) -0.001(2) 0.009(2) 0.002(2)

loop_
_atom_type_symbol
_atom_type_scat_dispersion_real
_atom_type_scat_dispersion_imag
_atom_type_scat_Cromer_Mann_a1
_atom_type_scat_Cromer_Mann_a2
_atom_type_scat_Cromer_Mann_a3
_atom_type_scat_Cromer_Mann_a4
_atom_type_scat_Cromer_Mann_b1
_atom_type_scat_Cromer_Mann_b2
_atom_type_scat_Cromer_Mann_b3
_atom_type_scat_Cromer_Mann_b4
_atom_type_scat_Cromer_Mann_c
_atom_type_scat_source
_atom_type_scat_dispersion_source
C 0.00313 0.00162 2.31000 1.02000 1.58860 0.86500 20.84390 10.20750 0.56870 51.65120 0.21560 'International Tables Volume C Table 6.1.1.4 (pp. 500-502)' 'Brennan, Cowan, Rev. Sci. Instrum., 1992, 63, 850'
H 0.00000 0.00000 0.49300 0.32291 0.14019 0.04081 10.51090 26.12570 3.14236 57.79970 0.00304 'International Tables Volume C Table 6.1.1.4 (pp. 500-502)' 'Brennan, Cowan, Rev. Sci. Instrum., 1992, 63, 850'
Ir -1.35650 8.01781 27.30490 16.72960 15.61150 5.83377 1.59279 8.86553 0.41792 45.00110 11.47220 'International Tables Volume C Table 6.1.1.4 (pp. 500-502)' 'Brennan, Cowan, Rev. Sci. Instrum., 1992, 63, 850'
Nb -2.04171 0.62506 17.61420 12.01440 4.04183 3.53346 1.18865 11.76600 0.20479 69.79570 3.75591 'International Tables Volume C Table 6.1.1.4 (pp. 500-502)' 'Brennan, Cowan, Rev. Sci. Instrum., 1992, 63, 850'
O 0.01085 0.00610 3.04850 2.28680 1.54630 0.86700 13.27710 5.70110 0.32390 32.90890 0.25080 'International Tables Volume C Table 6.1.1.4 (pp. 500-502)' 'Brennan, Cowan, Rev. Sci. Instrum., 1992, 63, 850'

loop_
_geom_angle_atom_site_label_1
_geom_angle_atom_site_label_2
_geom_angle_atom_site_label_3
_geom_angle
_geom_angle_site_symmetry_1
_geom_angle_site_symmetry_3
_geom_angle_publ_flag
C23 Ir1 Nb1 146.8(2) . . ?
C20 Ir1 Nb1 147.7(2) . . ?
C20 Ir1 C23 62.5(3) . . ?
C19 Ir1 Nb1 147.8(2) . . ?
C19 Ir1 C23 37.8(3) . . ?
C19 Ir1 C20 37.1(3) . . ?
C21 Ir1 Nb1 146.6(2) . . ?
C21 Ir1 C23 62.1(3) . . ?
C21 Ir1 C20 37.5(3) . . ?
C21 Ir1 C19 62.4(3) . . ?
C22 Ir1 Nb1 146.1(2) . . ?
C22 Ir1 C23 36.8(4) . . ?
C22 Ir1 C20 62.4(3) . . ?
C22 Ir1 C19 62.4(3) . . ?
C22 Ir1 C21 37.3(3) . . ?
C29B Ir2B Nb1 145.3(4) . . ?
C30B Ir2B Nb1 175.3(4) . . ?
C30B Ir2B C29B 36.6(3) . . ?
C31B Ir2B Nb1 146.4(4) . . ?
C31B Ir2B C29B 60.8(4) . . ?
C31B Ir2B C30B 36.3(3) . . ?
C32B Ir2B Nb1 123.5(4) . . ?
C32B Ir2B C29B 61.2(4) . . ?
C32B Ir2B C30B 61.0(4) . . ?
C32B Ir2B C31B 36.6(3) . . ?
C33B Ir2B Nb1 123.2(3) . . ?
C33B Ir2B C29B 36.7(3) . . ?
C33B Ir2B C30B 61.0(4) . . ?
C33B Ir2B C31B 60.8(4) . . ?
C33B Ir2B C32B 36.5(3) . . ?
C42A Ir3A Nb1 136.1(3) . . ?
C41B Ir3A Nb1 164.8(3) . . ?
C41B Ir3A C42A 35.7(4) . . ?
C40A Ir3A Nb1 160.1(3) . . ?
C40A Ir3A C42A 59.1(4) . . ?
C40A Ir3A C41B 35.1(4) . . ?
C39A Ir3A Nb1 132.1(4) . . ?
C39A Ir3A C42A 61.0(4) . . ?
C39A Ir3A C41B 60.1(4) . . ?
C39A Ir3A C40A 35.8(4) . . ?
C43A Ir3A Nb1 121.9(4) . . ?
C43A Ir3A C42A 36.8(4) . . ?
C43A Ir3A C41B 60.5(5) . . ?
C43A Ir3A C40A 60.0(5) . . ?
C43A Ir3A C39A 37.1(4) . . ?
Ir2B Nb1 Ir1 110.72(4) . . ?
Ir3A Nb1 Ir1 108.54(3) . . ?
Ir3A Nb1 Ir2B 105.19(4) . . ?
O1 Nb1 Ir1 115.09(17) . . ?
O1 Nb1 Ir2B 109.15(17) . . ?
O1 Nb1 Ir3A 107.64(17) . . ?
Ir3B Nb1 Ir1 112.64(3) . . ?
Ir3B Nb1 Ir2B 85.01(4) . . ?
Ir3B Nb1 Ir3A 20.71(2) . . ?
Ir3B Nb1 O1 119.91(17) . . ?
Ir2A Nb1 Ir1 112.26(4) . . ?
Ir2A Nb1 Ir2B 10.33(3) . . ?
Ir2A Nb1 Ir3A 95.26(4) . . ?
Ir2A Nb1 O1 115.83(18) . . ?
Ir2A Nb1 Ir3B 74.91(4) . . ?
C1 O1 Nb1 139.1(5) . . ?
H24b C24 H24a 109.5 . . ?
H24c C24 H24a 109.5 . . ?
H24c C24 H24b 109.5 . . ?
C19 C24 H24a 109.5 . . ?
C19 C24 H24b 109.5 . . ?
C19 C24 H24c 109.5 . . ?
C6 C1 O1 119.5(8) . . ?
C2 C1 O1 121.4(8) . . ?
C2 C1 C6 119.1(8) . . ?
C19 C23 Ir1 71.0(5) . . ?
C22 C23 Ir1 72.2(6) . . ?
C22 C23 C19 108.2(8) . . ?
C28 C23 Ir1 127.1(7) . . ?
C28 C23 C19 125.4(10) . . ?
C28 C23 C22 126.1(10) . . ?
C25 C20 Ir1 127.9(6) . . ?
C19 C20 Ir1 71.4(5) . . ?
C19 C20 C25 126.1(9) . . ?
C21 C20 Ir1 71.1(5) . . ?
C21 C20 C25 125.6(9) . . ?
C21 C20 C19 108.0(8) . . ?
C2 C7 C8 120.4(8) . . ?
C12 C7 C8 118.6(9) . . ?
C12 C7 C2 121.0(9) . . ?
H25a C25 C20 109.5 . . ?
H25b C25 C20 109.5 . . ?
H25b C25 H25a 109.5 . . ?
H25c C25 C20 109.5 . . ?
H25c C25 H25a 109.5 . . ?
H25c C25 H25b 109.5 . . ?
C18 C13 C6 122.7(8) . . ?
C14 C13 C6 120.3(9) . . ?
C14 C13 C18 116.8(9) . . ?
C24 C19 Ir1 126.1(7) . . ?
C23 C19 Ir1 71.1(5) . . ?
C23 C19 C24 125.9(9) . . ?
C20 C19 Ir1 71.5(5) . . ?
C20 C19 C24 126.3(9) . . ?
C20 C19 C23 107.7(8) . . ?
C13 C6 C1 122.7(8) . . ?
C5 C6 C1 118.4(9) . . ?
C5 C6 C13 118.9(8) . . ?
C4 C3 H3 118.8(6) . . ?
C2 C3 H3 118.8(6) . . ?
C2 C3 C4 122.3(9) . . ?
H4 C4 C3 120.7(6) . . ?
C5 C4 C3 118.5(9) . . ?
C5 C4 H4 120.7(6) . . ?
C20 C21 Ir1 71.3(5) . . ?
C22 C21 Ir1 72.1(5) . . ?
C22 C21 C20 108.1(8) . . ?
C26 C21 Ir1 128.3(6) . . ?
C26 C21 C20 126.1(8) . . ?
C26 C21 C22 125.3(8) . . ?
H8 C8 C7 119.8(5) . . ?
C9 C8 C7 120.4(9) . . ?
C9 C8 H8 119.8(6) . . ?
C23 C22 Ir1 71.0(5) . . ?
C21 C22 Ir1 70.6(5) . . ?
C21 C22 C23 107.9(8) . . ?
C27 C22 Ir1 128.9(6) . . ?
C27 C22 C23 126.8(9) . . ?
C27 C22 C21 125.0(9) . . ?
H18 C18 C13 119.2(6) . . ?
C17 C18 C13 121.7(10) . . ?
C17 C18 H18 119.2(7) . . ?
C4 C5 C6 121.3(9) . . ?
H5 C5 C6 119.3(6) . . ?
H5 C5 C4 119.3(6) . . ?
H28a C28 C23 109.5 . . ?
H28b C28 C23 109.5 . . ?
H28b C28 H28a 109.5 . . ?
H28c C28 C23 109.5 . . ?
H28c C28 H28a 109.5 . . ?
H28c C28 H28b 109.5 . . ?
H26a C26 C21 109.5 . . ?
H26b C26 C21 109.5 . . ?
H26b C26 H26a 109.5 . . ?
H26c C26 C21 109.5 . . ?
H26c C26 H26a 109.5 . . ?
H26c C26 H26b 109.5 . . ?
H27a C27 C22 109.5 . . ?
H27b C27 C22 109.5 . . ?
H27b C27 H27a 109.5 . . ?
H27c C27 C22 109.5 . . ?
H27c C27 H27a 109.5 . . ?
H27c C27 H27b 109.5 . . ?
H17 C17 C18 120.6(7) . . ?
C16 C17 C18 118.8(11) . . ?
C16 C17 H17 120.6(7) . . ?
C7 C2 C1 122.8(8) . . ?
C3 C2 C1 120.1(9) . . ?
C3 C2 C7 117.1(8) . . ?
H12 C12 C7 119.7(6) . . ?
C11 C12 C7 120.5(10) . . ?
C11 C12 H12 119.7(7) . . ?
C11 C10 H10 120.3(6) . . ?
C9 C10 H10 120.3(7) . . ?
C9 C10 C11 119.4(10) . . ?
H16 C16 C17 119.7(7) . . ?
C15 C16 C17 120.7(11) . . ?
C15 C16 H16 119.7(7) . . ?
H14 C14 C13 118.9(6) . . ?
C15 C14 C13 122.2(11) . . ?
C15 C14 H14 118.9(7) . . ?
C10 C11 C12 119.9(10) . . ?
H11 C11 C12 120.0(7) . . ?
H11 C11 C10 120.0(6) . . ?
C14 C15 C16 119.8(11) . . ?
H15 C15 C16 120.1(7) . . ?
H15 C15 C14 120.1(7) . . ?
H52b C52 H52a 107.72614522(2) . . ?
C51 C52 H52a 108.9(6) . . ?
C51 C52 H52b 108.9(6) . . ?
C53 C52 H52a 108.9(6) . . ?
C53 C52 H52b 108.9(6) . . ?
C53 C52 C51 113.4(10) . . ?
H51a C51 C52 108.1(6) . . ?
H51b C51 C52 108.1(6) . . ?
H51b C51 H51a 107.3 . . ?
C50 C51 C52 116.8(10) . . ?
C50 C51 H51a 108.1(7) . . ?
C50 C51 H51b 108.1(6) . . ?
H53a C53 C52 109.5 . . ?
H53b C53 C52 109.5 . . ?
H53b C53 H53a 109.5 . . ?
H53c C53 C52 109.5 . . ?
H53c C53 H53a 109.5 . . ?
H53c C53 H53b 109.5 . . ?
C10 C9 C8 121.1(11) . . ?
H9 C9 C8 119.4(6) . . ?
H9 C9 C10 119.4(7) . . ?
H50a C50 C51 108.6(7) . . ?
H50b C50 C51 108.6(6) . . ?
H50b C50 H50a 107.6 . . ?
C49 C50 C51 114.5(12) . . ?
C49 C50 H50a 108.6(8) . . ?
C49 C50 H50b 108.6(8) . . ?
H49a C49 C50 109.5 . . ?
H49b C49 C50 109.5 . . ?
H49b C49 H49a 109.5 . . ?
H49c C49 C50 109.5 . . ?
H49c C49 H49a 109.5 . . ?
H49c C49 H49b 109.5 . . ?
C42B Ir3B Nb1 118.0(3) . . ?
C41A Ir3B Nb1 136.0(4) . . ?
C41A Ir3B C42B 37.0(4) . . ?
C40B Ir3B Nb1 169.5(4) . . ?
C40B Ir3B C42B 60.5(4) . . ?
C40B Ir3B C41A 36.1(4) . . ?
C39B Ir3B Nb1 154.6(4) . . ?
C39B Ir3B C42B 60.1(4) . . ?
C39B Ir3B C41A 59.9(4) . . ?
C39B Ir3B C40B 35.3(4) . . ?
C43B Ir3B Nb1 126.5(4) . . ?
C43B Ir3B C42B 36.3(4) . . ?
C43B Ir3B C41A 60.5(5) . . ?
C43B Ir3B C40B 59.4(4) . . ?
C43B Ir3B C39B 35.5(4) . . ?
C41A C42B Ir3B 71.9(6) . . ?
C43B C42B Ir3B 75.0(7) . . ?
C43B C42B C41A 108.0(11) . . ?
C47B C42B Ir3B 121.3(7) . . ?
C47B C42B C41A 127.8(13) . . ?
C47B C42B C43B 124.2(13) . . ?
C42B C41A Ir3B 71.1(5) . . ?
C40B C41A Ir3B 74.8(8) . . ?
C40B C41A C42B 108.0(11) . . ?
C46B C41A Ir3B 124.3(10) . . ?
C46B C41A C42B 125.2(13) . . ?
C46B C41A C40B 126.5(13) . . ?
C41A C40B Ir3B 69.1(8) . . ?
C39B C40B Ir3B 73.3(7) . . ?
C39B C40B C41A 108.1(11) . . ?
C45B C40B Ir3B 124.6(11) . . ?
C45B C40B C41A 124.0(14) . . ?
C45B C40B C39B 127.9(14) . . ?
C40B C39B Ir3B 71.3(7) . . ?
C43B C39B Ir3B 71.2(7) . . ?
C43B C39B C40B 108.1(11) . . ?
C44B C39B Ir3B 124.3(6) . . ?
C44B C39B C40B 124.5(13) . . ?
C44B C39B C43B 127.4(14) . . ?
C42B C43B Ir3B 68.7(7) . . ?
C39B C43B Ir3B 73.3(7) . . ?
C39B C43B C42B 107.7(11) . . ?
C48B C43B Ir3B 123.2(6) . . ?
C48B C43B C42B 126.4(13) . . ?
C48B C43B C39B 125.9(14) . . ?
H48a C48B C43B 109.5 . . ?
H48b C48B C43B 109.5 . . ?
H48b C48B H48a 109.5 . . ?
H48c C48B C43B 109.5 . . ?
H48c C48B H48a 109.5 . . ?
H48c C48B H48b 109.5 . . ?
H44a C44B C39B 109.5 . . ?
H44b C44B C39B 109.5 . . ?
H44b C44B H44a 109.5 . . ?
H44c C44B C39B 109.5 . . ?
H44c C44B H44a 109.5 . . ?
H44c C44B H44b 109.5 . . ?
H45a C45B C40B 109.5 . . ?
H45b C45B C40B 109.5 . . ?
H45b C45B H45a 109.5 . . ?
H45c C45B C40B 109.5 . . ?
H45c C45B H45a 109.5 . . ?
H45c C45B H45b 109.5 . . ?
H46a C46B C41A 109.5 . . ?
H46b C46B C41A 109.5 . . ?
H46b C46B H46a 109.5 . . ?
H46c C46B C41A 109.5 . . ?
H46c C46B H46a 109.5 . . ?
H46c C46B H46b 109.5 . . ?
H47a C47B C42B 109.5 . . ?
H47b C47B C42B 109.5 . . ?
H47b C47B H47a 109.5 . . ?
H47c C47B C42B 109.5 . . ?
H47c C47B H47a 109.5 . . ?
H47c C47B H47b 109.5 . . ?
C41B C42A Ir3A 75.2(7) . . ?
C43A C42A Ir3A 70.1(5) . . ?
C43A C42A C41B 109.0(11) . . ?
C47A C42A Ir3A 120.6(7) . . ?
C47A C42A C41B 125.3(13) . . ?
C47A C42A C43A 125.7(13) . . ?
C42A C41B Ir3A 69.1(6) . . ?
C40A C41B Ir3A 72.4(9) . . ?
C40A C41B C42A 107.0(11) . . ?
C46A C41B Ir3A 125.2(9) . . ?
C46A C41B C42A 125.8(13) . . ?
C46A C41B C40A 127.2(13) . . ?
C41B C40A Ir3A 72.6(8) . . ?
C39A C40A Ir3A 69.3(8) . . ?
C39A C40A C41B 109.5(11) . . ?
C45A C40A Ir3A 126.1(11) . . ?
C45A C40A C41B 125.0(13) . . ?
C45A C40A C39A 125.4(13) . . ?
C40A C39A Ir3A 74.9(9) . . ?
C43A C39A Ir3A 69.8(7) . . ?
C43A C39A C40A 106.8(11) . . ?
C44A C39A Ir3A 123.9(9) . . ?
C44A C39A C40A 126.4(13) . . ?
C44A C39A C43A 126.7(13) . . ?
C42A C43A Ir3A 73.1(5) . . ?
C39A C43A Ir3A 73.0(7) . . ?
C39A C43A C42A 107.7(11) . . ?
C48A C43A Ir3A 118.7(5) . . ?
C48A C43A C42A 126.1(13) . . ?
C48A C43A C39A 126.2(14) . . ?
H48d C48A C43A 109.5 . . ?
H48e C48A C43A 109.5 . . ?
H48e C48A H48d 109.5 . . ?
H48f C48A C43A 109.5 . . ?
H48f C48A H48d 109.5 . . ?
H48f C48A H48e 109.5 . . ?
H44d C44A C39A 109.5 . . ?
H44e C44A C39A 109.5 . . ?
H44e C44A H44d 109.5 . . ?
H44f C44A C39A 109.5 . . ?
H44f C44A H44d 109.5 . . ?
H44f C44A H44e 109.5 . . ?
H45d C45A C40A 109.5 . . ?
H45e C45A C40A 109.5 . . ?
H45e C45A H45d 109.5 . . ?
H45f C45A C40A 109.5 . . ?
H45f C45A H45d 109.5 . . ?
H45f C45A H45e 109.5 . . ?
H46d C46A C41B 109.5 . . ?
H46e C46A C41B 109.5 . . ?
H46e C46A H46d 109.5 . . ?
H46f C46A C41B 109.5 . . ?
H46f C46A H46d 109.5 . . ?
H46f C46A H46e 109.5 . . ?
H47d C47A C42A 109.5 . . ?
H47e C47A C42A 109.5 . . ?
H47e C47A H47d 109.5 . . ?
H47f C47A C42A 109.5 . . ?
H47f C47A H47d 109.5 . . ?
H47f C47A H47e 109.5 . . ?
C33A Ir2A Nb1 119.6(4) . . ?
C29A Ir2A Nb1 133.3(4) . . ?
C29A Ir2A C33A 36.3(3) . . ?
C30A Ir2A Nb1 163.3(4) . . ?
C30A Ir2A C33A 59.5(4) . . ?
C30A Ir2A C29A 35.1(3) . . ?
C31A Ir2A Nb1 162.2(4) . . ?
C31A Ir2A C33A 58.7(4) . . ?
C31A Ir2A C29A 57.6(4) . . ?
C31A Ir2A C30A 34.1(3) . . ?
C32A Ir2A Nb1 132.3(4) . . ?
C32A Ir2A C33A 35.7(3) . . ?
C32A Ir2A C29A 58.9(4) . . ?
C32A Ir2A C30A 58.2(4) . . ?
C32A Ir2A C31A 34.9(3) . . ?
C29A C33A Ir2A 73.5(6) . . ?
C32A C33A Ir2A 75.3(6) . . ?
C32A C33A C29A 107.4(10) . . ?
C38A C33A Ir2A 120.0(8) . . ?
C38A C33A C29A 127.0(12) . . ?
C38A C33A C32A 125.5(12) . . ?
C33A C29A Ir2A 70.2(6) . . ?
C30A C29A Ir2A 75.9(6) . . ?
C30A C29A C33A 108.9(10) . . ?
C34A C29A Ir2A 120.1(6) . . ?
C34A C29A C33A 126.0(12) . . ?
C34A C29A C30A 125.1(13) . . ?
C29A C30A Ir2A 68.9(6) . . ?
C31A C30A Ir2A 73.8(6) . . ?
C31A C30A C29A 107.1(10) . . ?
C35A C30A Ir2A 123.2(5) . . ?
C35A C30A C29A 126.1(13) . . ?
C35A C30A C31A 126.8(13) . . ?
C30A C31A Ir2A 72.2(5) . . ?
C32A C31A Ir2A 69.8(5) . . ?
C32A C31A C30A 108.7(10) . . ?
C36A C31A Ir2A 123.8(5) . . ?
C36A C31A C30A 126.7(14) . . ?
C36A C31A C32A 124.6(14) . . ?
C33A C32A Ir2A 69.0(6) . . ?
C31A C32A Ir2A 75.3(6) . . ?
C31A C32A C33A 107.9(10) . . ?
C37A C32A Ir2A 123.0(7) . . ?
C37A C32A C33A 126.7(12) . . ?
C37A C32A C31A 125.4(12) . . ?
H37a C37A C32A 109.5 . . ?
H37b C37A C32A 109.5 . . ?
H37b C37A H37a 109.5 . . ?
H37c C37A C32A 109.5 . . ?
H37c C37A H37a 109.5 . . ?
H37c C37A H37b 109.5 . . ?
H36a C36A C31A 109.5 . . ?
H36b C36A C31A 109.5 . . ?
H36b C36A H36a 109.5 . . ?
H36c C36A C31A 109.5 . . ?
H36c C36A H36a 109.5 . . ?
H36c C36A H36b 109.5 . . ?
H35a C35A C30A 109.5 . . ?
H35b C35A C30A 109.5 . . ?
H35b C35A H35a 109.5 . . ?
H35c C35A C30A 109.5 . . ?
H35c C35A H35a 109.5 . . ?
H35c C35A H35b 109.5 . . ?
H34a C34A C29A 109.5 . . ?
H34b C34A C29A 109.5 . . ?
H34b C34A H34a 109.5 . . ?
H34c C34A C29A 109.5 . . ?
H34c C34A H34a 109.5 . . ?
H34c C34A H34b 109.5 . . ?
H38a C38A C33A 109.5 . . ?
H38b C38A C33A 109.5 . . ?
H38b C38A H38a 109.5 . . ?
H38c C38A C33A 109.5 . . ?
H38c C38A H38a 109.5 . . ?
H38c C38A H38b 109.5 . . ?
C30B C29B Ir2B 72.3(7) . . ?
C33B C29B Ir2B 71.6(6) . . ?
C33B C29B C30B 107.9(10) . . ?
C34B C29B Ir2B 124.8(8) . . ?
C34B C29B C30B 125.5(13) . . ?
C34B C29B C33B 126.5(13) . . ?
C29B C30B Ir2B 71.2(6) . . ?
C31B C30B Ir2B 72.2(7) . . ?
C31B C30B C29B 108.0(10) . . ?
C35B C30B Ir2B 125.9(9) . . ?
C35B C30B C29B 125.2(13) . . ?
C35B C30B C31B 126.7(13) . . ?
C30B C31B Ir2B 71.5(7) . . ?
C32B C31B Ir2B 71.0(5) . . ?
C32B C31B C30B 108.1(10) . . ?
C36B C31B Ir2B 124.2(6) . . ?
C36B C31B C30B 122.9(13) . . ?
C36B C31B C32B 128.9(14) . . ?
C31B C32B Ir2B 72.5(6) . . ?
C33B C32B Ir2B 71.5(5) . . ?
C33B C32B C31B 107.8(10) . . ?
C37B C32B Ir2B 121.7(5) . . ?
C37B C32B C31B 127.1(12) . . ?
C37B C32B C33B 125.1(13) . . ?
C29B C33B Ir2B 71.6(6) . . ?
C32B C33B Ir2B 71.9(5) . . ?
C32B C33B C29B 108.2(10) . . ?
C38B C33B Ir2B 121.0(5) . . ?
C38B C33B C29B 126.0(12) . . ?
C38B C33B C32B 125.8(12) . . ?
H38d C38B C33B 109.5 . . ?
H38e C38B C33B 109.5 . . ?
H38e C38B H38d 109.5 . . ?
H38f C38B C33B 109.5 . . ?
H38f C38B H38d 109.5 . . ?
H38f C38B H38e 109.5 . . ?
H37d C37B C32B 109.5 . . ?
H37e C37B C32B 109.5 . . ?
H37e C37B H37d 109.5 . . ?
H37f C37B C32B 109.5 . . ?
H37f C37B H37d 109.5 . . ?
H37f C37B H37e 109.5 . . ?
H36d C36B C31B 109.5 . . ?
H36e C36B C31B 109.5 . . ?
H36e C36B H36d 109.5 . . ?
H36f C36B C31B 109.5 . . ?
H36f C36B H36d 109.5 . . ?
H36f C36B H36e 109.5 . . ?
H35d C35B C30B 109.5 . . ?
H35e C35B C30B 109.5 . . ?
H35e C35B H35d 109.5 . . ?
H35f C35B C30B 109.5 . . ?
H35f C35B H35d 109.5 . . ?
H35f C35B H35e 109.5 . . ?
H34d C34B C29B 109.5 . . ?
H34e C34B C29B 109.5 . . ?
H34e C34B H34d 109.5 . . ?
H34f C34B C29B 109.5 . . ?
H34f C34B H34d 109.5 . . ?
H34f C34B H34e 109.5 . . ?

loop_
_geom_bond_atom_site_label_1
_geom_bond_atom_site_label_2
_geom_bond_distance
_geom_bond_site_symmetry_2
_geom_bond_publ_flag
Ir1 Nb1 2.6647(8) . ?
Ir1 C23 2.242(9) . ?
Ir1 C20 2.241(9) . ?
Ir1 C19 2.241(9) . ?
Ir1 C21 2.239(9) . ?
Ir1 C22 2.258(9) . ?
Ir2B Nb1 2.6319(15) . ?
Ir2B C29B 2.268(13) . ?
Ir2B C30B 2.282(16) . ?
Ir2B C31B 2.292(15) . ?
Ir2B C32B 2.273(13) . ?
Ir2B C33B 2.268(12) . ?
Ir3A Nb1 2.4756(10) . ?
Ir3A C42A 2.269(11) . ?
Ir3A C41B 2.349(13) . ?
Ir3A C40A 2.347(16) . ?
Ir3A C39A 2.273(15) . ?
Ir3A C43A 2.231(11) . ?
Nb1 O1 1.972(6) . ?
Nb1 Ir3B 2.3674(10) . ?
Nb1 Ir2A 2.4305(15) . ?
O1 C1 1.344(10) . ?
C24 H24a 0.9800 . ?
C24 H24b 0.9800 . ?
C24 H24c 0.9800 . ?
C24 C19 1.492(13) . ?
C1 C6 1.438(13) . ?
C1 C2 1.384(13) . ?
C23 C19 1.453(13) . ?
C23 C22 1.422(14) . ?
C23 C28 1.498(14) . ?
C20 C25 1.492(13) . ?
C20 C19 1.426(13) . ?
C20 C21 1.441(12) . ?
C7 C8 1.402(14) . ?
C7 C2 1.497(13) . ?
C7 C12 1.381(13) . ?
C25 H25a 0.9800 . ?
C25 H25b 0.9800 . ?
C25 H25c 0.9800 . ?
C13 C6 1.469(13) . ?
C13 C18 1.396(13) . ?
C13 C14 1.412(13) . ?
C6 C5 1.415(13) . ?
C3 H3 0.9500 . ?
C3 C4 1.379(14) . ?
C3 C2 1.392(12) . ?
C4 H4 0.9500 . ?
C4 C5 1.388(14) . ?
C21 C22 1.438(13) . ?
C21 C26 1.497(13) . ?
C8 H8 0.9500 . ?
C8 C9 1.365(14) . ?
C22 C27 1.486(13) . ?
C18 H18 0.9500 . ?
C18 C17 1.380(14) . ?
C5 H5 0.9500 . ?
C28 H28a 0.9800 . ?
C28 H28b 0.9800 . ?
C28 H28c 0.9800 . ?
C26 H26a 0.9800 . ?
C26 H26b 0.9800 . ?
C26 H26c 0.9800 . ?
C27 H27a 0.9800 . ?
C27 H27b 0.9800 . ?
C27 H27c 0.9800 . ?
C17 H17 0.9500 . ?
C17 C16 1.415(16) . ?
C12 H12 0.9500 . ?
C12 C11 1.383(15) . ?
C10 H10 0.9500 . ?
C10 C11 1.394(17) . ?
C10 C9 1.363(14) . ?
C16 H16 0.9500 . ?
C16 C15 1.357(18) . ?
C14 H14 0.9500 . ?
C14 C15 1.369(16) . ?
C11 H11 0.9500 . ?
C15 H15 0.9500 . ?
C52 H52a 0.9900 . ?
C52 H52b 0.9900 . ?
C52 C51 1.514(15) . ?
C52 C53 1.509(16) . ?
C51 H51a 0.9900 . ?
C51 H51b 0.9900 . ?
C51 C50 1.488(16) . ?
C53 H53a 0.9800 . ?
C53 H53b 0.9800 . ?
C53 H53c 0.9800 . ?
C9 H9 0.9500 . ?
C50 H50a 0.9900 . ?
C50 H50b 0.9900 . ?
C50 C49 1.492(17) . ?
C49 H49a 0.9800 . ?
C49 H49b 0.9800 . ?
C49 H49c 0.9800 . ?
Ir3B C42B 2.245(11) . ?
Ir3B C41A 2.254(13) . ?
Ir3B C40B 2.329(15) . ?
Ir3B C39B 2.355(12) . ?
Ir3B C43B 2.328(13) . ?
C42B C41A 1.427(14) . ?
C42B C43B 1.427(14) . ?
C42B C47B 1.501(15) . ?
C41A C40B 1.424(14) . ?
C41A C46B 1.488(14) . ?
C40B C39B 1.422(14) . ?
C40B C45B 1.512(14) . ?
C39B C43B 1.430(14) . ?
C39B C44B 1.505(14) . ?
C43B C48B 1.494(14) . ?
C48B H48a 0.9800 . ?
C48B H48b 0.9800 . ?
C48B H48c 0.9800 . ?
C44B H44a 0.9800 . ?
C44B H44b 0.9800 . ?
C44B H44c 0.9800 . ?
C45B H45a 0.9800 . ?
C45B H45b 0.9800 . ?
C45B H45c 0.9800 . ?
C46B H46a 0.9800 . ?
C46B H46b 0.9800 . ?
C46B H46c 0.9800 . ?
C47B H47a 0.9800 . ?
C47B H47b 0.9800 . ?
C47B H47c 0.9800 . ?
C42A C41B 1.417(14) . ?
C42A C43A 1.419(14) . ?
C42A C47A 1.509(15) . ?
C41B C40A 1.416(14) . ?
C41B C46A 1.505(14) . ?
C40A C39A 1.421(14) . ?
C40A C45A 1.517(14) . ?
C39A C43A 1.434(14) . ?
C39A C44A 1.514(14) . ?
C43A C48A 1.485(14) . ?
C48A H48d 0.9800 . ?
C48A H48e 0.9800 . ?
C48A H48f 0.9800 . ?
C44A H44d 0.9800 . ?
C44A H44e 0.9800 . ?
C44A H44f 0.9800 . ?
C45A H45d 0.9800 . ?
C45A H45e 0.9800 . ?
C45A H45f 0.9800 . ?
C46A H46d 0.9800 . ?
C46A H46e 0.9800 . ?
C46A H46f 0.9800 . ?
C47A H47d 0.9800 . ?
C47A H47e 0.9800 . ?
C47A H47f 0.9800 . ?
Ir2A C33A 2.262(14) . ?
Ir2A C29A 2.306(12) . ?
Ir2A C30A 2.396(13) . ?
Ir2A C31A 2.416(14) . ?
Ir2A C32A 2.344(14) . ?
C33A C29A 1.424(12) . ?
C33A C32A 1.412(12) . ?
C33A C38A 1.499(12) . ?
C29A C30A 1.422(12) . ?
C29A C34A 1.489(12) . ?
C30A C31A 1.409(12) . ?
C30A C35A 1.508(12) . ?
C31A C32A 1.428(12) . ?
C31A C36A 1.505(12) . ?
C32A C37A 1.499(12) . ?
C37A H37a 0.9800 . ?
C37A H37b 0.9800 . ?
C37A H37c 0.9800 . ?
C36A H36a 0.9800 . ?
C36A H36b 0.9800 . ?
C36A H36c 0.9800 . ?
C35A H35a 0.9800 . ?
C35A H35b 0.9800 . ?
C35A H35c 0.9800 . ?
C34A H34a 0.9800 . ?
C34A H34b 0.9800 . ?
C34A H34c 0.9800 . ?
C38A H38a 0.9800 . ?
C38A H38b 0.9800 . ?
C38A H38c 0.9800 . ?
C29B C30B 1.427(12) . ?
C29B C33B 1.429(12) . ?
C29B C34B 1.490(12) . ?
C30B C31B 1.424(12) . ?
C30B C35B 1.512(12) . ?
C31B C32B 1.432(11) . ?
C31B C36B 1.504(12) . ?
C32B C33B 1.423(12) . ?
C32B C37B 1.505(12) . ?
C33B C38B 1.500(12) . ?
C38B H38d 0.9800 . ?
C38B H38e 0.9800 . ?
C38B H38f 0.9800 . ?
C37B H37d 0.9800 . ?
C37B H37e 0.9800 . ?
C37B H37f 0.9800 . ?
C36B H36d 0.9800 . ?
C36B H36e 0.9800 . ?
C36B H36f 0.9800 . ?
C35B H35d 0.9800 . ?
C35B H35e 0.9800 . ?
C35B H35f 0.9800 . ?
C34B H34d 0.9800 . ?
C34B H34e 0.9800 . ?
C34B H34f 0.9800 . ?

loop_
_geom_torsion_atom_site_label_1
_geom_torsion_atom_site_label_2
_geom_torsion_atom_site_label_3
_geom_torsion_atom_site_label_4
_geom_torsion
_geom_torsion_site_symmetry_1
_geom_torsion_site_symmetry_2
_geom_torsion_site_symmetry_3
_geom_torsion_site_symmetry_4
_geom_torsion_publ_flag
Ir1 C23 C19 C24 121.5(6) . . . . ?
Ir1 C23 C19 C20 -62.5(5) . . . . ?
Ir1 C23 C22 C21 61.3(5) . . . . ?
Ir1 C23 C22 C27 -124.9(6) . . . . ?
Ir1 C20 C19 C24 -121.7(6) . . . . ?
Ir1 C20 C19 C23 62.3(5) . . . . ?
Ir1 C20 C21 C22 -63.1(5) . . . . ?
Ir1 C20 C21 C26 124.3(5) . . . . ?
Ir1 C19 C23 C22 63.0(6) . . . . ?
Ir1 C19 C23 C28 -122.6(6) . . . . ?
Ir1 C19 C20 C25 123.9(5) . . . . ?
Ir1 C19 C20 C21 -62.1(5) . . . . ?
Ir1 C21 C20 C25 -123.7(5) . . . . ?
Ir1 C21 C20 C19 62.3(5) . . . . ?
Ir1 C21 C22 C23 -61.5(6) . . . . ?
Ir1 C21 C22 C27 124.5(5) . . . . ?
Ir1 C22 C23 C19 -62.3(5) . . . . ?
Ir1 C22 C23 C28 123.4(6) . . . . ?
Ir1 C22 C21 C20 62.6(5) . . . . ?
Ir1 C22 C21 C26 -124.7(5) . . . . ?
Ir2B C29B C30B C31B -63.3(8) . . . . ?
Ir2B C29B C30B C35B 121.2(9) . . . . ?
Ir2B C29B C33B C32B 63.0(6) . . . . ?
Ir2B C29B C33B C38B -115.4(7) . . . . ?
Ir2B C30B C29B C33B 63.2(8) . . . . ?
Ir2B C30B C29B C34B -120.5(8) . . . . ?
Ir2B C30B C31B C32B -61.9(7) . . . . ?
Ir2B C30B C31B C36B 119.3(8) . . . . ?
Ir2B C31B C30B C29B 62.6(8) . . . . ?
Ir2B C31B C30B C35B -122.0(8) . . . . ?
Ir2B C31B C32B C33B -63.3(6) . . . . ?
Ir2B C31B C32B C37B 116.9(7) . . . . ?
Ir2B C32B C31B C30B 62.2(8) . . . . ?
Ir2B C32B C31B C36B -119.1(8) . . . . ?
Ir2B C32B C33B C29B -62.9(7) . . . . ?
Ir2B C32B C33B C38B 115.6(7) . . . . ?
Ir2B C33B C29B C30B -63.6(7) . . . . ?
Ir2B C33B C29B C34B 120.1(7) . . . . ?
Ir2B C33B C32B C31B 63.9(6) . . . . ?
Ir2B C33B C32B C37B -116.3(7) . . . . ?
Ir3A C42A C41B C40A 62.9(10) . . . . ?
Ir3A C42A C41B C46A -119.1(7) . . . . ?
Ir3A C42A C43A C39A -65.3(8) . . . . ?
Ir3A C42A C43A C48A 113.6(7) . . . . ?
Ir3A C41B C42A C43A -62.5(5) . . . . ?
Ir3A C41B C42A C47A 117.2(8) . . . . ?
Ir3A C41B C40A C39A 59.7(9) . . . . ?
Ir3A C41B C40A C45A -122.2(8) . . . . ?
Ir3A C40A C41B C42A -60.7(7) . . . . ?
Ir3A C40A C41B C46A 121.2(9) . . . . ?
Ir3A C40A C39A C43A 63.0(7) . . . . ?
Ir3A C40A C39A C44A -121.3(9) . . . . ?
Ir3A C39A C40A C41B -61.7(9) . . . . ?
Ir3A C39A C40A C45A 120.2(9) . . . . ?
Ir3A C39A C43A C42A 65.4(5) . . . . ?
Ir3A C39A C43A C48A -113.5(8) . . . . ?
Ir3A C43A C42A C41B 65.7(7) . . . . ?
Ir3A C43A C42A C47A -114.0(8) . . . . ?
Ir3A C43A C39A C40A -66.4(10) . . . . ?
Ir3A C43A C39A C44A 117.9(8) . . . . ?
Nb1 O1 C1 C6 -99.7(9) . . . . ?
Nb1 O1 C1 C2 81.5(9) . . . . ?
O1 C1 C6 C13 -5.7(10) . . . . ?
O1 C1 C6 C5 175.8(8) . . . . ?
O1 C1 C2 C7 3.7(10) . . . . ?
O1 C1 C2 C3 -176.4(9) . . . . ?
C24 C19 C23 C22 -175.5(10) . . . . ?
C24 C19 C23 C28 -1.1(12) . . . . ?
C24 C19 C20 C25 2.2(11) . . . . ?
C24 C19 C20 C21 176.2(10) . . . . ?
C1 C6 C13 C18 -44.7(10) . . . . ?
C1 C6 C13 C14 140.1(9) . . . . ?
C1 C6 C5 C4 3.2(10) . . . . ?
C1 C2 C7 C8 56.7(11) . . . . ?
C1 C2 C7 C12 -125.3(10) . . . . ?
C1 C2 C3 C4 -1.9(11) . . . . ?
C23 C19 C20 C25 -173.8(7) . . . . ?
C23 C19 C20 C21 0.2(8) . . . . ?
C23 C22 C21 C20 1.1(8) . . . . ?
C23 C22 C21 C26 173.8(7) . . . . ?
C20 C21 C22 C27 -172.9(7) . . . . ?
C7 C8 C9 C10 1.4(13) . . . . ?
C7 C2 C3 C4 178.0(9) . . . . ?
C7 C12 C11 C10 -0.6(13) . . . . ?
C13 C6 C5 C4 -175.4(9) . . . . ?
C13 C18 C17 C16 -2.5(12) . . . . ?
C13 C14 C15 C16 -0.8(12) . . . . ?
C6 C5 C4 C3 -0.3(11) . . . . ?
C8 C9 C10 C11 0.1(14) . . . . ?
C18 C17 C16 C15 0.9(12) . . . . ?
C17 C16 C15 C14 0.7(13) . . . . ?
C12 C11 C10 C9 -0.4(15) . . . . ?
C52 C51 C50 C49 -171.3(11) . . . . ?
Ir3B C42B C41A C40B 66.3(9) . . . . ?
Ir3B C42B C41A C46B -119.3(9) . . . . ?
Ir3B C42B C43B C39B -63.3(7) . . . . ?
Ir3B C42B C43B C48B 116.2(8) . . . . ?
Ir3B C41A C42B C43B -66.9(8) . . . . ?
Ir3B C41A C42B C47B 116.0(8) . . . . ?
Ir3B C41A C40B C39B 63.4(7) . . . . ?
Ir3B C41A C40B C45B -118.4(8) . . . . ?
Ir3B C40B C41A C42B -63.9(6) . . . . ?
Ir3B C40B C41A C46B 121.8(9) . . . . ?
Ir3B C40B C39B C43B 62.1(8) . . . . ?
Ir3B C40B C39B C44B -119.3(8) . . . . ?
Ir3B C39B C40B C41A -60.6(9) . . . . ?
Ir3B C39B C40B C45B 121.2(9) . . . . ?
Ir3B C39B C43B C42B 60.3(7) . . . . ?
Ir3B C39B C43B C48B -119.2(8) . . . . ?
Ir3B C43B C42B C41A 64.8(6) . . . . ?
Ir3B C43B C42B C47B -118.0(8) . . . . ?
Ir3B C43B C39B C40B -62.2(8) . . . . ?
Ir3B C43B C39B C44B 119.3(8) . . . . ?
C42B C41A C40B C39B -0.5(9) . . . . ?
C42B C41A C40B C45B 177.8(11) . . . . ?
C42B C43B C39B C40B -1.8(11) . . . . ?
C42B C43B C39B C44B 179.6(8) . . . . ?
C41A C40B C39B C43B 1.4(13) . . . . ?
C41A C40B C39B C44B -179.9(9) . . . . ?
C40B C39B C43B C48B 178.7(9) . . . . ?
C42A C41B C40A C39A -1.1(11) . . . . ?
C42A C41B C40A C45A 177.0(11) . . . . ?
C42A C43A C39A C40A -1.1(10) . . . . ?
C42A C43A C39A C44A -176.7(10) . . . . ?
C41B C40A C39A C43A 1.3(14) . . . . ?
C41B C40A C39A C44A 177.0(12) . . . . ?
C40A C39A C43A C48A -180.0(10) . . . . ?
Ir2A C33A C29A C30A -66.6(6) . . . . ?
Ir2A C33A C29A C34A 113.5(8) . . . . ?
Ir2A C33A C32A C31A 65.9(6) . . . . ?
Ir2A C33A C32A C37A -116.2(9) . . . . ?
Ir2A C29A C33A C32A 68.3(7) . . . . ?
Ir2A C29A C33A C38A -115.4(9) . . . . ?
Ir2A C29A C30A C31A -64.4(6) . . . . ?
Ir2A C29A C30A C35A 116.5(8) . . . . ?
Ir2A C30A C29A C33A 62.9(7) . . . . ?
Ir2A C30A C29A C34A -117.2(8) . . . . ?
Ir2A C30A C31A C32A -60.5(6) . . . . ?
Ir2A C30A C31A C36A 119.3(8) . . . . ?
Ir2A C31A C30A C29A 61.3(7) . . . . ?
Ir2A C31A C30A C35A -119.6(7) . . . . ?
Ir2A C31A C32A C33A -61.7(7) . . . . ?
Ir2A C31A C32A C37A 120.3(8) . . . . ?
Ir2A C32A C33A C29A -67.1(6) . . . . ?
Ir2A C32A C33A C38A 116.6(8) . . . . ?
Ir2A C32A C31A C30A 62.0(6) . . . . ?
Ir2A C32A C31A C36A -117.8(7) . . . . ?
C33A C29A C30A C31A -1.5(8) . . . . ?
C33A C29A C30A C35A 179.4(10) . . . . ?
C33A C32A C31A C30A 0.3(10) . . . . ?
C33A C32A C31A C36A -179.5(10) . . . . ?
C29A C30A C31A C32A 0.7(8) . . . . ?
C29A C30A C31A C36A -179.4(9) . . . . ?
C30A C31A C32A C37A -177.7(10) . . . . ?
C29B C30B C31B C32B 0.7(10) . . . . ?
C29B C30B C31B C36B -178.1(9) . . . . ?
C29B C33B C32B C31B 1.0(9) . . . . ?
C29B C33B C32B C37B -179.1(9) . . . . ?
C30B C31B C32B C33B -1.0(10) . . . . ?
C30B C31B C32B C37B 179.1(9) . . . . ?
C31B C32B C33B C38B 179.5(9) . . . . ?

loop_
_restr_distance_atom_site_label_1
_restr_distance_atom_site_label_2
_restr_distance_site_symmetry_2
_restr_distance_target
_restr_distance_target_weight_param
_restr_distance_diff
C42B C41A 1 1.4200 0.0200 -0.0074
C42B C40B 1 2.2900 0.0400 -0.0169
C42B C39B 1 2.2900 0.0400 -0.0169
C42B C43B 1 1.4200 0.0200 -0.0066
C42B C48B 1 2.6000 0.0400 -0.0072
C42B C46B 1 2.6000 0.0400 0.0113
C42B C47B 1 1.5000 0.0200 -0.0006
C41A C40B 1 1.4200 0.0200 -0.0035
C41A C39B 1 2.3000 0.0400 -0.0035
C41A C45B 1 2.6000 0.0400 0.0085
C41A C46B 1 1.5100 0.0200 0.0222
C40B C39B 1 1.4200 0.0200 -0.0020
C40B C43B 1 2.3000 0.0400 -0.0088
C40B C44B 1 2.6100 0.0400 0.0197
C40B C45B 1 1.5100 0.0200 -0.0018
C39B C43B 1 1.4200 0.0200 -0.0097
C39B C48B 1 2.6100 0.0400 0.0064
C39B C44B 1 1.5100 0.0200 0.0048
C43B C48B 1 1.5000 0.0200 0.0059
C42A C41B 1 1.4200 0.0200 0.0029
C42A C40A 1 2.2900 0.0400 0.0135
C42A C39A 1 2.2900 0.0400 -0.0146
C42A C43A 1 1.4200 0.0200 0.0008
C42A C48A 1 2.6000 0.0400 0.0116
C42A C46A 1 2.6000 0.0400 -0.0015
C42A C47A 1 1.5000 0.0200 -0.0093
C41B C40A 1 1.4200 0.0200 0.0045
C41B C39A 1 2.3000 0.0400 -0.0171
C41B C45A 1 2.6000 0.0400 -0.0018
C41B C46A 1 1.5100 0.0200 0.0053
C40A C39A 1 1.4200 0.0200 -0.0012
C40A C43A 1 2.3000 0.0400 0.0080
C40A C44A 1 2.6100 0.0400 -0.0098
C40A C45A 1 1.5100 0.0200 -0.0067
C39A C43A 1 1.4200 0.0200 -0.0144
C39A C48A 1 2.6100 0.0400 0.0063
C39A C44A 1 1.5100 0.0200 -0.0040
C43A C48A 1 1.5000 0.0200 0.0150
C33A C29A 1 1.4200 0.0200 -0.0036
C33A C30A 1 2.2900 0.0400 -0.0247
C33A C31A 1 2.2900 0.0400 -0.0066
C33A C32A 1 1.4200 0.0200 0.0077
C33A C37A 1 2.6000 0.0400 -0.0020
C33A C34A 1 2.6000 0.0400 0.0050
C33A C38A 1 1.5000 0.0200 0.0007
C29A C30A 1 1.4200 0.0200 -0.0019
C29A C31A 1 2.3000 0.0400 0.0230
C29A C35A 1 2.6000 0.0400 -0.0123
C29A C34A 1 1.5100 0.0200 0.0214
C30A C31A 1 1.4200 0.0200 0.0107
C30A C32A 1 2.3000 0.0400 -0.0062
C30A C36A 1 2.6100 0.0400 0.0052
C30A C35A 1 1.5100 0.0200 0.0018
C31A C32A 1 1.4200 0.0200 -0.0082
C31A C37A 1 2.6100 0.0400 0.0090
C31A C36A 1 1.5100 0.0200 0.0054
C32A C37A 1 1.5000 0.0200 0.0012
C29B C30B 1 1.4200 0.0200 -0.0071
C29B C31B 1 2.2900 0.0400 -0.0166
C29B C32B 1 2.2900 0.0400 -0.0206
C29B C33B 1 1.4200 0.0200 -0.0094
C29B C38B 1 2.6000 0.0400 -0.0105
C29B C35B 1 2.6000 0.0400 -0.0090
C29B C34B 1 1.5000 0.0200 0.0096
C30B C31B 1 1.4200 0.0200 -0.0039
C30B C32B 1 2.3000 0.0400 -0.0125
C30B C36B 1 2.6000 0.0400 0.0277
C30B C35B 1 1.5100 0.0200 -0.0016
C31B C32B 1 1.4200 0.0200 -0.0123
C31B C33B 1 2.3000 0.0400 -0.0070
C31B C37B 1 2.6100 0.0400 -0.0205
C31B C36B 1 1.5100 0.0200 0.0062
C32B C33B 1 1.4200 0.0200 -0.0035
C32B C38B 1 2.6100 0.0400 0.0074
C32B C37B 1 1.5100 0.0200 0.0046
C33B C38B 1 1.5000 0.0200 0.0000

loop_
_restr_equal_distance_atom_site_label_1
_restr_equal_distance_atom_site_label_2
_restr_equal_distance_site_symmetry_2
_restr_equal_distance_class_id
C33A C29A 1 1
C33A C30A 1 2
C33A C31A 1 2
C33A C38A 1 3
C29A C30A 1 1
C29A C31A 1 2
C29A C34A 1 3
C30A C31A 1 1
C30A C32A 1 2
C30A C35A 1 3
C31A C32A 1 1
C31A C36A 1 3
C32A C33A 1 1
C32A C29A 1 2
C32A C37A 1 3
C37A C33A 1 4
C37A C31A 1 4
C36A C30A 1 4
C36A C32A 1 4
C35A C29A 1 4
C35A C31A 1 4
C34A C33A 1 4
C34A C30A 1 4
C38A C29A 1 4
C38A C32A 1 4
C29B C30B 1 5
C29B C31B 1 6
C29B C32B 1 6
C29B C34B 1 7
C30B C31B 1 5
C30B C32B 1 6
C30B C35B 1 7
C31B C32B 1 5
C31B C33B 1 6
C31B C36B 1 7
C32B C33B 1 5
C32B C37B 1 7
C33B C29B 1 5
C33B C30B 1 6
C33B C38B 1 7
C38B C29B 1 8
C38B C32B 1 8
C37B C31B 1 8
C37B C33B 1 8
C36B C30B 1 8
C36B C32B 1 8
C35B C29B 1 8
C35B C31B 1 8
C34B C30B 1 8
C34B C33B 1 8

loop_
_restr_equal_distance_class_class_id
_restr_equal_distance_class_target_weight_param
_restr_equal_distance_class_average
_restr_equal_distance_class_esd
_restr_equal_distance_class_diff_max
1 0.0200 1.4191 0.0071 0.0098
2 0.0400 2.2960 0.0136 0.0190
3 0.0200 1.4999 0.0067 0.0114
4 0.0400 2.6009 0.0097 0.0178
5 0.0200 1.4273 0.0034 0.0051
6 0.0400 2.3093 0.0022 0.0032
7 0.0200 1.5022 0.0070 0.0118
8 0.0400 2.6099 0.0201 0.0398

loop_
_restr_U_iso_atom_site_label
_restr_U_iso_weight_param
C33A 0.0100
C29A 0.0100
C30A 0.0100
C31A 0.0100
C32A 0.0100
C37A 0.0100
C36A 0.0100
C35A 0.0100
C34A 0.0100
C38A 0.0100
C29B 0.0100
C30B 0.0100
C31B 0.0100
C32B 0.0100
C33B 0.0100
C38B 0.0100
C37B 0.0100
C36B 0.0100
C35B 0.0100
C34B 0.0100

loop_
_restr_U_similar_atom_site_label_1
_restr_U_similar_atom_site_label_2
_restr_U_similar_weight_param
C42B C41A 0.0100
C42B C41A 0.0100
C42B C43B 0.0100
C42B C43B 0.0100
C42B C47B 0.0100
C42B C47B 0.0100
C42B C42A 0.0100
C42B C42A 0.0100
C42B C41B 0.0100
C42B C41B 0.0100
C42B C39A 0.0100
C42B C39A 0.0100
C42B C43A 0.0100
C42B C43A 0.0100
C42B C47A 0.0100
C42B C47A 0.0100
C41A C40B 0.0100
C41A C40B 0.0100
C41A C46B 0.0100
C41A C46B 0.0100
C41A C42A 0.0100
C41A C42A 0.0100
C41A C41B 0.0100
C41A C41B 0.0100
C41A C40A 0.0100
C41A C40A 0.0100
C41A C39A 0.0100
C41A C39A 0.0100
C41A C43A 0.0100
C41A C43A 0.0100
C40B C39B 0.0100
C40B C39B 0.0100
C40B C45B 0.0100
C40B C45B 0.0100
C40B C41B 0.0100
C40B C41B 0.0100
C40B C40A 0.0100
C40B C40A 0.0100
C40B C39A 0.0100
C40B C39A 0.0100
C40B C44A 0.0100
C40B C44A 0.0100
C40B C45A 0.0100
C40B C45A 0.0100
C39B C43B 0.0100
C39B C43B 0.0100
C39B C44B 0.0100
C39B C44B 0.0100
C39B C40A 0.0100
C39B C40A 0.0100
C39B C39A 0.0100
C39B C39A 0.0100
C39B C43A 0.0100
C39B C43A 0.0100
C39B C44A 0.0100
C39B C44A 0.0100
C43B C48B 0.0100
C43B C48B 0.0100
C43B C42A 0.0100
C43B C42A 0.0100
C43B C39A 0.0100
C43B C39A 0.0100
C43B C43A 0.0100
C43B C43A 0.0100
C43B C48A 0.0100
C43B C48A 0.0100
C48B C43A 0.0100
C48B C43A 0.0100
C48B C48A 0.0100
C48B C48A 0.0100
C44B C44A 0.0100
C44B C44A 0.0100
C45B C40A 0.0100
C45B C40A 0.0100
C45B C45A 0.0100
C45B C45A 0.0100
C46B C41B 0.0100
C46B C41B 0.0100
C46B C40A 0.0100
C46B C40A 0.0100
C46B C46A 0.0100
C46B C46A 0.0100
C47B C42A 0.0100
C47B C42A 0.0100
C47B C47A 0.0100
C47B C47A 0.0100
C42A C41B 0.0100
C42A C41B 0.0100
C42A C43A 0.0100
C42A C43A 0.0100
C42A C47A 0.0100
C42A C47A 0.0100
C41B C40A 0.0100
C41B C40A 0.0100
C41B C46A 0.0100
C41B C46A 0.0100
C40A C39A 0.0100
C40A C39A 0.0100
C40A C45A 0.0100
C40A C45A 0.0100
C39A C43A 0.0100
C39A C43A 0.0100
C39A C44A 0.0100
C39A C44A 0.0100
C43A C48A 0.0100
C43A C48A 0.0100
C33A C29A 0.0400
C33A C29A 0.0100
C33A C32A 0.0400
C33A C32A 0.0100
C33A C38A 0.0400
C33A C38A 0.0100
C33A C29B 0.0100
C33A C32B 0.0100
C33A C33B 0.0100
C33A C38B 0.0100
C29A C30A 0.0400
C29A C30A 0.0100
C29A C34A 0.0400
C29A C34A 0.0100
C29A C29B 0.0100
C29A C30B 0.0100
C29A C33B 0.0100
C29A C34B 0.0100
C30A C31A 0.0400
C30A C31A 0.0100
C30A C35A 0.0400
C30A C35A 0.0100
C30A C29B 0.0100
C30A C30B 0.0100
C30A C31B 0.0100
C30A C35B 0.0100
C31A C32A 0.0400
C31A C32A 0.0100
C31A C36A 0.0100
C31A C36A 0.0400
C31A C30B 0.0100
C31A C31B 0.0100
C31A C32B 0.0100
C31A C36B 0.0100
C32A C37A 0.0400
C32A C37A 0.0100
C32A C31B 0.0100
C32A C32B 0.0100
C32A C33B 0.0100
C32A C37B 0.0100
C37A C32B 0.0100
C37A C37B 0.0100
C36A C31B 0.0100
C36A C36B 0.0100
C35A C30B 0.0100
C35A C35B 0.0100
C34A C29B 0.0100
C34A C34B 0.0100
C38A C33B 0.0100
C38A C38B 0.0100
C29B C30B 0.0100
C29B C33B 0.0100
C29B C34B 0.0100
C30B C31B 0.0100
C30B C35B 0.0100
C31B C32B 0.0100
C31B C36B 0.0100
C32B C33B 0.0100
C32B C37B 0.0100
C33B C38B 0.0100

loop_
_restr_chirality_atom_site_label_1
_restr_chirality_atom_site_label_2
_restr_chirality_atom_site_label_3
_restr_chirality_atom_site_label_4
_restr_chirality_site_symmetry_1
_restr_chirality_site_symmetry_2
_restr_chirality_site_symmetry_3
_restr_chirality_site_symmetry_4
_restr_chirality_volume_target
_restr_chirality_weight_param
_restr_chirality_diff
C42B C41A C45B C48B 1 1 1 1 0.0000 0.1000 0.0236
C41A C45B C48B C43B 1 1 1 1 0.0000 0.1000 0.1568
C40B C44B C39B C47B 1 1 1 1 0.0000 0.1000 -0.1057
C39B C47B C42B C41A 1 1 1 1 0.0000 0.1000 -0.1263
C44B C39B C47B C42B 1 1 1 1 0.0000 0.1000 -0.0360
C46B C40B C44B C39B 1 1 1 1 0.0000 0.1000 0.1852
C47B C42B C41A C45B 1 1 1 1 0.0000 0.1000 0.2013
C42A C46A C48A C44A 1 1 1 1 0.0000 0.1000 0.0351
C41B C47A C42A C46A 1 1 1 1 0.0000 0.1000 0.0681
C40A C45A C41B C47A 1 1 1 1 0.0000 0.1000 0.1707
C48A C44A C43A C39A 1 1 1 1 0.0000 0.1000 -0.1594
C45A C41B C47A C42A 1 1 1 1 0.0000 0.1000 -0.1183
C46A C48A C44A C43A 1 1 1 1 0.0000 0.1000 -0.1296
C47A C42A C46A C48A 1 1 1 1 0.0000 0.1000 0.0601
C33A C35A C30A C36A 1 1 1 1 0.0000 0.1000 -0.0106
C29A C33A C35A C30A 1 1 1 1 0.0000 0.1000 -0.0245
C30A C32A C33A C29A 1 1 1 1 0.0000 0.1000 0.0753
C31A C30A C32A C33A 1 1 1 1 0.0000 0.1000 0.0133
C31A C34A C29A C33A 1 1 1 1 0.0000 0.1000 -0.0661
C32A C33A C29A C38A 1 1 1 1 0.0000 0.1000 0.1493
C32A C38A C31A C34A 1 1 1 1 0.0000 0.1000 -0.0784
C37A C32A C38A C31A 1 1 1 1 0.0000 0.1000 -0.2035
C37A C34A C31A C30A 1 1 1 1 0.0000 0.1000 -0.0139
C36A C37A C34A C31A 1 1 1 1 0.0000 0.1000 -0.3036
C35A C36A C37A C34A 1 1 1 1 0.0000 0.1000 -0.0470
C34A C29A C33A C35A 1 1 1 1 0.0000 0.1000 -0.0167
C34A C31A C30A C32A 1 1 1 1 0.0000 0.1000 0.1080
C38A C31A C34A C29A 1 1 1 1 0.0000 0.1000 0.1927
C29B C30B C31B C35B 1 1 1 1 0.0000 0.1000 0.1858
C31B C33B C29B C30B 1 1 1 1 0.0000 0.1000 -0.0045
C32B C29B C30B C31B 1 1 1 1 0.0000 0.1000 0.0324
C32B C31B C33B C29B 1 1 1 1 0.0000 0.1000 0.0451
C33B C29B C30B C34B 1 1 1 1 0.0000 0.1000 0.1516
C33B C32B C29B C30B 1 1 1 1 0.0000 0.1000 -0.0252
C38B C35B C32B C31B 1 1 1 1 0.0000 0.1000 -0.1545
C38B C34B C36B C33B 1 1 1 1 0.0000 0.1000 -0.1584
C37B C38B C35B C32B 1 1 1 1 0.0000 0.1000 -0.1839
C37B C38B C34B C36B 1 1 1 1 0.0000 0.1000 -0.1119
C36B C33B C32B C29B 1 1 1 1 0.0000 0.1000 0.1555
C36B C37B C38B C35B 1 1 1 1 0.0000 0.1000 -0.1194
C35B C32B C31B C33B 1 1 1 1 0.0000 0.1000 0.0930
C34B C36B C33B C32B 1 1 1 1 0.0000 0.1000 -0.0284

loop_
_restr_rigu_atom_site_label_1
_restr_rigu_atom_site_label_2
_restr_rigu_target_weight_param
_restr_rigu_u13_diff
_restr_rigu_u23_diff
_restr_rigu_u33_diff
C42B C41A 0.004000 0.000263 0.000508 -0.000676
C42B C40B 0.004000 -0.000147 -0.000086 -0.000304
C42B C39B 0.004000 -0.000320 0.000452 -0.000836
C42B C43B 0.004000 -0.000178 0.000193 -0.000214
C42B C48B 0.004000 0.000091 -0.001788 -0.000252
C42B C46B 0.004000 0.000175 -0.000091 -0.001229
C42B C47B 0.004000 0.000436 0.000393 -0.000801
C41A C40B 0.004000 0.000418 -0.000256 0.000356
C41A C40B 0.004000 0.000418 -0.000256 0.000356
C41A C39B 0.004000 0.000340 0.000290 -0.000121
C41A C39B 0.004000 0.000340 0.000290 -0.000121
C41A C43B 0.004000 0.000242 0.000214 0.000314
C41A C45B 0.004000 0.000778 -0.000635 -0.000062
C41A C45B 0.004000 0.000778 -0.000635 -0.000062
C41A C46B 0.004000 -0.000180 0.000296 -0.000548
C41A C46B 0.004000 -0.000180 0.000296 -0.000548
C41A C47B 0.004000 0.001119 0.000069 -0.000700
C40B C39B 0.004000 0.000301 -0.000538 -0.000115
C40B C39B 0.004000 0.000301 -0.000538 -0.000115
C40B C43B 0.004000 -0.000719 0.000359 0.000180
C40B C43B 0.004000 -0.000719 0.000359 0.000180
C40B C44B 0.004000 0.001468 -0.000222 -0.000680
C40B C44B 0.004000 0.001468 -0.000222 -0.000680
C40B C45B 0.004000 -0.000022 -0.000163 -0.000175
C40B C45B 0.004000 -0.000022 -0.000163 -0.000175
C40B C46B 0.004000 0.000426 0.000256 -0.000339
C40B C46B 0.004000 0.000426 0.000256 -0.000339
C39B C43B 0.004000 -0.000383 -0.000109 0.000649
C39B C43B 0.004000 -0.000383 -0.000109 0.000649
C39B C48B 0.004000 -0.001221 0.000579 -0.000884
C39B C48B 0.004000 -0.001221 0.000579 -0.000884
C39B C44B 0.004000 0.000056 0.000370 -0.000116
C39B C44B 0.004000 0.000056 0.000370 -0.000116
C39B C45B 0.004000 -0.001634 -0.000321 0.000163
C39B C45B 0.004000 -0.001634 -0.000321 0.000163
C43B C48B 0.004000 -0.001496 0.000951 -0.000871
C43B C48B 0.004000 -0.001496 0.000951 -0.000871
C43B C44B 0.004000 -0.001520 0.000839 -0.001101
C43B C44B 0.004000 -0.001520 0.000839 -0.001101
C43B C47B 0.004000 -0.000752 -0.000103 -0.000367
C42A C41B 0.004000 0.000035 -0.000333 0.000694
C42A C41B 0.004000 0.000035 -0.000333 0.000694
C42A C40A 0.004000 0.000343 -0.000278 0.000259
C42A C40A 0.004000 0.000343 -0.000278 0.000259
C42A C39A 0.004000 -0.000287 0.000042 0.000011
C42A C39A 0.004000 -0.000287 0.000042 0.000011
C42A C43A 0.004000 -0.000118 -0.000159 -0.000050
C42A C43A 0.004000 -0.000118 -0.000159 -0.000050
C42A C48A 0.004000 -0.000761 -0.000343 -0.000755
C42A C48A 0.004000 -0.000761 -0.000343 -0.000755
C42A C46A 0.004000 -0.001178 -0.000008 0.000094
C42A C46A 0.004000 -0.001178 -0.000008 0.000094
C42A C47A 0.004000 -0.000013 -0.000399 -0.000106
C42A C47A 0.004000 -0.000013 -0.000399 -0.000106
C41B C40A 0.004000 0.000224 -0.000159 -0.000371
C41B C40A 0.004000 0.000224 -0.000159 -0.000371
C41B C39A 0.004000 -0.000014 -0.000483 -0.000046
C41B C39A 0.004000 -0.000014 -0.000483 -0.000046
C41B C43A 0.004000 -0.000353 -0.000666 -0.000721
C41B C43A 0.004000 -0.000353 -0.000666 -0.000721
C41B C45A 0.004000 0.000318 -0.000040 -0.000001
C41B C45A 0.004000 0.000318 -0.000040 -0.000001
C41B C46A 0.004000 0.000249 -0.000004 -0.000470
C41B C46A 0.004000 0.000249 -0.000004 -0.000470
C41B C47A 0.004000 0.000684 -0.000356 -0.000635
C41B C47A 0.004000 0.000684 -0.000356 -0.000635
C40A C39A 0.004000 0.000061 -0.000804 0.000067
C40A C39A 0.004000 0.000061 -0.000804 0.000067
C40A C43A 0.004000 -0.000416 0.000629 -0.000635
C40A C43A 0.004000 -0.000416 0.000629 -0.000635
C40A C44A 0.004000 0.000459 -0.001513 -0.000156
C40A C44A 0.004000 0.000459 -0.001513 -0.000156
C40A C45A 0.004000 -0.000449 -0.000023 0.000000
C40A C45A 0.004000 -0.000449 -0.000023 0.000000
C40A C46A 0.004000 0.001087 -0.000399 -0.000418
C40A C46A 0.004000 0.001087 -0.000399 -0.000418
C39A C43A 0.004000 -0.000083 0.000165 0.000046
C39A C43A 0.004000 -0.000083 0.000165 0.000046
C39A C48A 0.004000 -0.001119 0.000161 -0.001634
C39A C48A 0.004000 -0.001119 0.000161 -0.001634
C39A C44A 0.004000 -0.000280 -0.000467 -0.000402
C39A C44A 0.004000 -0.000280 -0.000467 -0.000402
C39A C45A 0.004000 -0.001486 -0.000015 -0.000044
C39A C45A 0.004000 -0.001486 -0.000015 -0.000044
C43A C48A 0.004000 -0.000574 -0.000353 -0.000779
C43A C48A 0.004000 -0.000574 -0.000353 -0.000779
C43A C44A 0.004000 -0.001109 -0.000129 -0.000817
C43A C44A 0.004000 -0.001109 -0.000129 -0.000817
C43A C47A 0.004000 -0.000440 -0.000151 -0.000215
C43A C47A 0.004000 -0.000440 -0.000151 -0.000215
C33A C29A 0.004000 0.000511 -0.000142 -0.000103
C33A C29A 0.004000 0.000511 -0.000142 -0.000103
C33A C30A 0.004000 -0.000110 -0.000437 -0.000114
C33A C30A 0.004000 -0.000110 -0.000437 -0.000114
C33A C31A 0.004000 -0.000274 -0.000171 -0.000417
C33A C31A 0.004000 -0.000274 -0.000171 -0.000417
C33A C32A 0.004000 -0.000298 -0.000403 -0.000564
C33A C32A 0.004000 -0.000298 -0.000403 -0.000564
C33A C37A 0.004000 -0.000777 0.000836 -0.000091
C33A C37A 0.004000 -0.000777 0.000836 -0.000091
C33A C34A 0.004000 -0.000147 0.001158 -0.001788
C33A C34A 0.004000 -0.000147 0.001158 -0.001788
C33A C38A 0.004000 -0.000441 0.000226 -0.000129
C33A C38A 0.004000 -0.000441 0.000226 -0.000129
C29A C30A 0.004000 0.000155 0.000024 0.000277
C29A C30A 0.004000 0.000155 0.000024 0.000277
C29A C31A 0.004000 0.000352 0.000247 0.000133
C29A C31A 0.004000 0.000352 0.000247 0.000133
C29A C32A 0.004000 0.000582 0.000352 0.000061
C29A C32A 0.004000 0.000582 0.000352 0.000061
C29A C35A 0.004000 0.000811 0.000896 -0.001627
C29A C35A 0.004000 0.000811 0.000896 -0.001627
C29A C34A 0.004000 0.000055 -0.000106 -0.000761
C29A C34A 0.004000 0.000055 -0.000106 -0.000761
C29A C38A 0.004000 0.000209 0.000121 0.000117
C29A C38A 0.004000 0.000209 0.000121 0.000117
C30A C31A 0.004000 0.000103 0.000658 0.000213
C30A C31A 0.004000 0.000103 0.000658 0.000213
C30A C32A 0.004000 -0.000083 0.001469 -0.000169
C30A C32A 0.004000 -0.000083 0.001469 -0.000169
C30A C36A 0.004000 -0.000705 0.002585 -0.000771
C30A C36A 0.004000 -0.000705 0.002585 -0.000771
C30A C35A 0.004000 0.000184 -0.000310 -0.001036
C30A C35A 0.004000 0.000184 -0.000310 -0.001036
C30A C34A 0.004000 0.001731 -0.001388 -0.001500
C30A C34A 0.004000 0.001731 -0.001388 -0.001500
C31A C32A 0.004000 -0.000567 0.000627 -0.000609
C31A C32A 0.004000 -0.000567 0.000627 -0.000609
C31A C37A 0.004000 -0.001147 0.001775 -0.000573
C31A C37A 0.004000 -0.001147 0.001775 -0.000573
C31A C36A 0.004000 -0.001714 0.000675 -0.000832
C31A C36A 0.004000 -0.001714 0.000675 -0.000832
C31A C35A 0.004000 0.000459 -0.002715 -0.001650
C31A C35A 0.004000 0.000459 -0.002715 -0.001650
C32A C37A 0.004000 -0.000726 0.001128 -0.000100
C32A C37A 0.004000 -0.000726 0.001128 -0.000100
C32A C36A 0.004000 -0.002579 -0.001004 -0.001336
C32A C36A 0.004000 -0.002579 -0.001004 -0.001336
C32A C38A 0.004000 -0.000954 0.000598 0.000662
C32A C38A 0.004000 -0.000954 0.000598 0.000662
C29B C30B 0.004000 0.000531 0.000240 -0.000817
C29B C31B 0.004000 -0.000277 0.000099 -0.000913
C29B C32B 0.004000 0.000540 0.000868 -0.001031
C29B C33B 0.004000 0.000340 -0.000046 -0.000347
C29B C38B 0.004000 0.001217 0.000953 0.000400
C29B C35B 0.004000 0.000963 0.000997 -0.001662
C29B C34B 0.004000 -0.000271 0.000174 0.000205
C30B C31B 0.004000 -0.000180 0.001083 0.000640
C30B C32B 0.004000 -0.000596 0.001364 -0.000801
C30B C33B 0.004000 -0.000276 0.000096 0.000387
C30B C36B 0.004000 0.000471 0.001012 -0.001317
C30B C35B 0.004000 0.000135 0.000057 -0.000444
C30B C34B 0.004000 0.001560 0.000201 0.001618
C31B C32B 0.004000 -0.000782 -0.000603 0.000253
C31B C33B 0.004000 -0.001098 -0.000001 0.001414
C31B C37B 0.004000 -0.002442 0.000661 -0.002593
C31B C36B 0.004000 0.000570 -0.001278 -0.001789
C31B C35B 0.004000 0.000013 -0.002608 -0.000617
C32B C33B 0.004000 -0.000279 -0.000287 0.000134
C32B C38B 0.004000 -0.001710 -0.001633 0.001429
C32B C37B 0.004000 -0.000034 0.000182 -0.002273
C32B C36B 0.004000 -0.000514 -0.001804 -0.003646
C33B C38B 0.004000 -0.000385 -0.000344 0.000362
C33B C37B 0.004000 0.001116 -0.000258 -0.002951
C33B C34B 0.004000 -0.000405 0.000325 0.000018
